data_4111918
loop_
_publ_author_name
'Christel Dolain'
'Hua Jiang'
'Jean-Michel L\'eger'
'Philippe Guionneau'
'Ivan Huc'

_publ_section_title
;
 Chiral Induction in Quinoline-Derived Oligoamide Foldamers: Assignment of
 Helical Handedness and Role of Steric Effects
;
_journal_name_full 'Journal of the American Chemical Society'
_journal_page_first 12943
_journal_page_last 12951
_journal_paper_doi 10.1021/ja0527828
_journal_volume 127
_journal_year 2005
_chemical_formula_sum 'C120 H131 N17 O20'
_chemical_formula_weight 2131.42
_chemical_name_systematic
; 
 ? 
;
_space_group_IT_number 1
_symmetry_cell_setting triclinic
_symmetry_space_group_name_Hall 'P 1'
_symmetry_space_group_name_H-M 'P 1'
_atom_sites_solution_hydrogens geom
_atom_sites_solution_primary direct
_atom_sites_solution_secondary difmap
_audit_creation_method SHELXL-97
_cell_angle_alpha 99.42
_cell_angle_beta 100.110(10)
_cell_angle_gamma 93.68
_cell_formula_units_Z 2
_cell_length_a 17.3530(10)
_cell_length_b 18.9560(10)
_cell_length_c 19.8840(10)
_cell_measurement_temperature 133(2)
_cell_volume 6323.2(6)
_computing_cell_refinement CrystalClear
_computing_data_collection CrystalClear
_computing_data_reduction CrystalClear
_computing_structure_refinement 'SHELXL-97 (Sheldrick, 1997)'
_computing_structure_solution 'SHELXS-97 (Sheldrick, 1990)'
_diffrn_ambient_temperature 133(2)
_diffrn_measured_fraction_theta_full 0.769
_diffrn_measured_fraction_theta_max 0.769
_diffrn_measurement_device_type 'Rigaku RAXIS Rapid'
_diffrn_measurement_method \w-scans
_diffrn_radiation_monochromator Confocal
_diffrn_radiation_source 'micro-focus rotating anode'
_diffrn_radiation_type CuK\a
_diffrn_radiation_wavelength 1.54178
_diffrn_reflns_av_R_equivalents 0.0447
_diffrn_reflns_av_sigmaI/netI 0.0358
_diffrn_reflns_limit_h_max 12
_diffrn_reflns_limit_h_min -18
_diffrn_reflns_limit_k_max 20
_diffrn_reflns_limit_k_min -20
_diffrn_reflns_limit_l_max 20
_diffrn_reflns_limit_l_min -14
_diffrn_reflns_number 30941
_diffrn_reflns_theta_full 57.56
_diffrn_reflns_theta_max 57.56
_diffrn_reflns_theta_min 11.12
_exptl_absorpt_coefficient_mu 0.629
_exptl_absorpt_correction_type none
_exptl_crystal_colour yellow
_exptl_crystal_density_diffrn 1.117
_exptl_crystal_description prism
_exptl_crystal_F_000 2280
_exptl_crystal_size_max 0.2
_exptl_crystal_size_mid 0.15
_exptl_crystal_size_min 0.1
_refine_diff_density_max 0.850
_refine_diff_density_min -0.411
_refine_diff_density_rms 0.087
_refine_ls_abs_structure_details 'Flack H D (1983), Acta Cryst. A39, 876-881'
_refine_ls_abs_structure_Flack -0.2(3)
_refine_ls_extinction_coef 0.00000(11)
_refine_ls_extinction_expression Fc^*^=kFc[1+0.001xFc^2^\l^3^/sin(2\q)]^-1/4^
_refine_ls_extinction_method SHELXL
_refine_ls_goodness_of_fit_ref 1.251
_refine_ls_hydrogen_treatment mixed
_refine_ls_matrix_type full
_refine_ls_number_parameters 2519
_refine_ls_number_reflns 18089
_refine_ls_number_restraints 90
_refine_ls_restrained_S_all 1.752
_refine_ls_R_factor_all 0.1506
_refine_ls_R_factor_gt 0.1398
_refine_ls_shift/su_max 11.250
_refine_ls_shift/su_mean 0.134
_refine_ls_structure_factor_coef Fsqd
_refine_ls_weighting_details 'calc w=1/[\s^2^(Fo^2^)+(0.2000P)^2^+0.0000P] where P=(Fo^2^+2Fc^2^)/3'
_refine_ls_weighting_scheme calc
_refine_ls_wR_factor_gt 0.3659
_refine_ls_wR_factor_ref 0.3802
_reflns_number_gt 15465
_reflns_number_total 18089
_reflns_threshold_expression >2sigma(I)
_cod_data_source_file ja0527828si20050429_045606.cif
_cod_data_source_block compound2
_cod_database_code 4111918

loop_
_symmetry_equiv_pos_as_xyz
'x, y, z'

loop_
_atom_site_label
_atom_site_type_symbol
_atom_site_fract_x
_atom_site_fract_y
_atom_site_fract_z
_atom_site_U_iso_or_equiv
_atom_site_adp_type
_atom_site_occupancy
_atom_site_symmetry_multiplicity
_atom_site_calc_flag
_atom_site_refinement_flags
C1_1 C 0.1765(14) 0.8367(11) 0.9020(15) 0.166(10) Uani 1 1 d .
H1A_1 H 0.1518 0.8037 0.8585 0.200 Uiso 1 1 calc R
H1B_1 H 0.1421 0.8333 0.9364 0.200 Uiso 1 1 calc R
C2_1 C 0.2620(9) 0.8107(10) 0.9312(9) 0.109(5) Uani 1 1 d .
H2A_1 H 0.2863 0.8403 0.9767 0.131 Uiso 1 1 calc R
H2B_1 H 0.2567 0.7596 0.9365 0.131 Uiso 1 1 calc R
C3_1 C 0.3132(9) 0.8215(7) 0.8741(10) 0.095(5) Uani 1 1 d .
H3_1 H 0.2889 0.7877 0.8302 0.115 Uiso 1 1 calc R
C4_1 C 0.3149(11) 0.8952(8) 0.8588(12) 0.129(7) Uani 1 1 d .
H4A_1 H 0.3440 0.8974 0.8205 0.155 Uiso 1 1 calc R
H4B_1 H 0.3444 0.9285 0.9003 0.155 Uiso 1 1 calc R
C5_1 C 0.2341(10) 0.9211(10) 0.8386(10) 0.112(5) Uani 1 1 d .
H5A_1 H 0.2407 0.9727 0.8356 0.134 Uiso 1 1 calc R
H5B_1 H 0.2089 0.8946 0.7920 0.134 Uiso 1 1 calc R
C6_1 C 0.1815(11) 0.9113(10) 0.8881(10) 0.121(6) Uani 1 1 d .
H6A_1 H 0.1282 0.9232 0.8691 0.145 Uiso 1 1 calc R
H6B_1 H 0.2013 0.9449 0.9323 0.145 Uiso 1 1 calc R
C7_1 C 0.3974(8) 0.7953(7) 0.9027(8) 0.079(4) Uani 1 1 d .
H7_1 H 0.4229 0.8290 0.9462 0.095 Uiso 1 1 calc R
C8_1 C 0.3917(8) 0.7189(6) 0.9180(8) 0.086(4) Uani 1 1 d .
H8A_1 H 0.4443 0.7065 0.9364 0.129 Uiso 1 1 calc R
H8B_1 H 0.3692 0.6852 0.8751 0.129 Uiso 1 1 calc R
H8C_1 H 0.3579 0.7159 0.9523 0.129 Uiso 1 1 calc R
N9_1 N 0.4439(6) 0.8017(5) 0.8490(7) 0.084(3) Uani 1 1 d .
H9_1 H 0.4203 0.8082 0.8078 0.100 Uiso 1 1 calc R
C10_1 C 0.5240(8) 0.7979(5) 0.8618(9) 0.072(4) Uani 1 1 d .
O11_1 O 0.5594(6) 0.7747(6) 0.9069(6) 0.097(3) Uani 1 1 d .
C12_1 C 0.5628(8) 0.8291(5) 0.8050(8) 0.072(4) Uani 1 1 d .
N13_1 N 0.5169(6) 0.8541(5) 0.7562(6) 0.067(3) Uani 1 1 d .
C14_1 C 0.5581(7) 0.8886(5) 0.7142(7) 0.061(3) Uani 1 1 d .
C15_1 C 0.6381(7) 0.8951(5) 0.7185(7) 0.059(3) Uani 1 1 d .
C16_1 C 0.6819(7) 0.8640(6) 0.7705(8) 0.077(4) Uani 1 1 d D
C17_1 C 0.6447(8) 0.8299(6) 0.8161(8) 0.083(4) Uani 1 1 d .
H17_1 H 0.6734 0.8090 0.8518 0.100 Uiso 1 1 calc R
O18_1 O 0.7629(5) 0.8677(5) 0.7754(6) 0.090(3) Uani 1 1 d D
C19_1 C 0.8094(7) 0.8360(6) 0.8267(8) 0.073(4) Uani 1 1 d D
H19A_1 H 0.7951 0.7835 0.8178 0.088 Uiso 1 1 calc R
H19B_1 H 0.7996 0.8561 0.8732 0.088 Uiso 1 1 calc R
C20_1 C 0.8950(8) 0.8514(7) 0.8241(9) 0.099(5) Uani 1 1 d D
H20_1 H 0.9086 0.9046 0.8344 0.119 Uiso 1 1 calc R
C21_1 C 0.9465(12) 0.8183(11) 0.8782(13) 0.149(8) Uani 1 1 d D
H21A_1 H 0.9375 0.8384 0.9245 0.223 Uiso 1 1 calc R
H21B_1 H 1.0019 0.8289 0.8760 0.223 Uiso 1 1 calc R
H21C_1 H 0.9333 0.7661 0.8691 0.223 Uiso 1 1 calc R
C22_1 C 0.9093(9) 0.8225(12) 0.7505(12) 0.151(8) Uani 1 1 d D
H22A_1 H 0.9643 0.8350 0.7482 0.226 Uiso 1 1 calc R
H22B_1 H 0.8749 0.8440 0.7165 0.226 Uiso 1 1 calc R
H22C_1 H 0.8978 0.7701 0.7402 0.226 Uiso 1 1 calc R
C23_1 C 0.5113(8) 0.9201(6) 0.6618(7) 0.071(4) Uani 1 1 d .
C24_1 C 0.5416(7) 0.9596(5) 0.6203(8) 0.072(4) Uani 1 1 d .
H24_1 H 0.5094 0.9813 0.5871 0.086 Uiso 1 1 calc R
C25_1 C 0.6275(8) 0.9668(6) 0.6300(7) 0.074(4) Uani 1 1 d .
H25_1 H 0.6513 0.9961 0.6034 0.089 Uiso 1 1 calc R
C26_1 C 0.6775(8) 0.9330(5) 0.6763(8) 0.076(4) Uani 1 1 d .
H26_1 H 0.7328 0.9354 0.6791 0.091 Uiso 1 1 calc R
N27_1 N 0.4249(6) 0.9078(5) 0.6532(6) 0.080(3) Uani 1 1 d .
H27_1 H 0.4102 0.8771 0.6783 0.096 Uiso 1 1 calc R
C28_1 C 0.3658(6) 0.9317(5) 0.6172(7) 0.064(3) Uani 1 1 d .
O29_1 O 0.3768(5) 0.9796(4) 0.5815(6) 0.098(3) Uani 1 1 d .
C30_1 C 0.2879(7) 0.8969(6) 0.6166(7) 0.070(4) Uani 1 1 d .
N31_1 N 0.2892(5) 0.8386(5) 0.6462(6) 0.065(3) Uani 1 1 d .
C32_1 C 0.2187(6) 0.8050(6) 0.6517(7) 0.066(3) Uani 1 1 d .
C33_1 C 0.1444(7) 0.8293(5) 0.6240(7) 0.068(3) Uani 1 1 d .
C34_1 C 0.1473(6) 0.8904(6) 0.5935(8) 0.075(4) Uani 1 1 d D
C35_1 C 0.2216(7) 0.9255(5) 0.5886(7) 0.072(4) Uani 1 1 d .
H35_1 H 0.2246 0.9665 0.5671 0.086 Uiso 1 1 calc R
O36_1 O 0.0773(5) 0.9114(4) 0.5654(6) 0.093(3) Uani 1 1 d D
C37_1 C 0.0775(8) 0.9698(6) 0.5269(8) 0.084(4) Uani 1 1 d D
H37A_1 H 0.1094 0.9605 0.4902 0.101 Uiso 1 1 calc R
H37B_1 H 0.0986 1.0158 0.5580 0.101 Uiso 1 1 calc R
C38_1 C -0.0098(8) 0.9715(8) 0.4949(10) 0.110(5) Uani 1 1 d D
H38_1 H -0.0410 0.9704 0.5326 0.132 Uiso 1 1 calc R
C39_1 C -0.0210(12) 1.0415(9) 0.4681(11) 0.133(6) Uiso 1 1 d D
H39A_1 H -0.0769 1.0434 0.4495 0.199 Uiso 1 1 calc R
H39B_1 H 0.0093 1.0440 0.4312 0.199 Uiso 1 1 calc R
H39C_1 H -0.0027 1.0821 0.5061 0.199 Uiso 1 1 calc R
C40_1 C -0.0402(11) 0.9026(9) 0.4365(10) 0.125(5) Uiso 1 1 d D
H40A_1 H -0.0300 0.8591 0.4559 0.188 Uiso 1 1 calc R
H40B_1 H -0.0125 0.9038 0.3977 0.188 Uiso 1 1 calc R
H40C_1 H -0.0968 0.9026 0.4199 0.188 Uiso 1 1 calc R
C41_1 C 0.2164(7) 0.7397(5) 0.6781(7) 0.071(4) Uani 1 1 d .
C42_1 C 0.1470(7) 0.7105(6) 0.6882(6) 0.068(3) Uani 1 1 d .
H42_1 H 0.1464 0.6686 0.7088 0.081 Uiso 1 1 calc R
C43_1 C 0.0766(7) 0.7398(7) 0.6695(9) 0.093(5) Uani 1 1 d .
H43_1 H 0.0294 0.7197 0.6799 0.112 Uiso 1 1 calc R
C44_1 C 0.0748(7) 0.7976(6) 0.6362(8) 0.079(4) Uani 1 1 d .
H44_1 H 0.0263 0.8161 0.6215 0.095 Uiso 1 1 calc R
N45_1 N 0.2892(5) 0.7140(5) 0.6943(5) 0.067(3) Uani 1 1 d .
H45_1 H 0.3273 0.7353 0.6788 0.081 Uiso 1 1 calc R
C46_1 C 0.3112(7) 0.6615(6) 0.7301(7) 0.067(3) Uani 1 1 d .
O47_1 O 0.2681(5) 0.6269(4) 0.7561(5) 0.087(3) Uani 1 1 d .
C48_1 C 0.4006(8) 0.6481(6) 0.7291(7) 0.069(4) Uani 1 1 d .
C49_1 N 0.4357(6) 0.6818(5) 0.6884(5) 0.064(3) Uani 1 1 d .
C50_1 C 0.5136(7) 0.6709(5) 0.6928(7) 0.065(4) Uani 1 1 d .
C51_1 C 0.5579(7) 0.6365(6) 0.7443(8) 0.069(4) Uani 1 1 d .
C52_1 C 0.5114(9) 0.6050(6) 0.7846(9) 0.090(4) Uani 1 1 d D
C53_1 C 0.4319(7) 0.6091(5) 0.7780(8) 0.072(4) Uani 1 1 d .
H53_1 H 0.4010 0.5868 0.8051 0.087 Uiso 1 1 calc R
O54_1 O 0.5526(6) 0.5695(5) 0.8329(6) 0.100(3) Uiso 1 1 d D
C55_1 C 0.5116(10) 0.5399(9) 0.8820(9) 0.114(5) Uiso 1 1 d D
H55A_1 H 0.4685 0.5035 0.8563 0.137 Uiso 1 1 calc R
H55B_1 H 0.4884 0.5787 0.9092 0.137 Uiso 1 1 calc R
C56_1 C 0.5696(11) 0.5053(9) 0.9308(10) 0.114(5) Uiso 1 1 d D
H56_1 H 0.6142 0.5422 0.9539 0.136 Uiso 1 1 calc R
C57_1 C 0.526(2) 0.4851(19) 0.9871(18) 0.226(13) Uiso 1 1 d D
H57A_1 H 0.5119 0.5288 1.0143 0.339 Uiso 1 1 calc R
H57B_1 H 0.5593 0.4594 1.0177 0.339 Uiso 1 1 calc R
H57C_1 H 0.4774 0.4541 0.9648 0.339 Uiso 1 1 calc R
C58_1 C 0.5995(16) 0.4497(13) 0.8894(14) 0.177(9) Uiso 1 1 d D
H58A_1 H 0.6370 0.4261 0.9192 0.265 Uiso 1 1 calc R
H58B_1 H 0.6262 0.4698 0.8563 0.265 Uiso 1 1 calc R
H58C_1 H 0.5561 0.4144 0.8640 0.265 Uiso 1 1 calc R
C59_1 C 0.5533(6) 0.6999(5) 0.6464(7) 0.063(3) Uani 1 1 d .
C60_1 C 0.6345(8) 0.6968(6) 0.6537(9) 0.079(4) Uani 1 1 d .
H60_1 H 0.6618 0.7165 0.6226 0.095 Uiso 1 1 calc R
C61_1 C 0.6755(8) 0.6661(6) 0.7045(9) 0.079(4) Uani 1 1 d .
H61_1 H 0.7311 0.6671 0.7099 0.094 Uiso 1 1 calc R
C62_1 C 0.6370(8) 0.6335(6) 0.7481(9) 0.089(4) Uani 1 1 d .
H62_1 H 0.6656 0.6090 0.7809 0.107 Uiso 1 1 calc R
N63_1 N 0.5037(6) 0.7282(5) 0.5970(6) 0.076(3) Uani 1 1 d .
H63_1 H 0.4532 0.7208 0.5972 0.091 Uiso 1 1 calc R
C64_1 C 0.5228(8) 0.7669(6) 0.5468(8) 0.072(4) Uani 1 1 d .
O65_1 O 0.5864(6) 0.7788(4) 0.5360(6) 0.093(3) Uani 1 1 d .
C66_1 C 0.4463(8) 0.7877(6) 0.5043(7) 0.075(4) Uani 1 1 d .
N67_1 N 0.3825(6) 0.7548(5) 0.5084(6) 0.067(3) Uani 1 1 d .
C68_1 C 0.3149(7) 0.7773(5) 0.4725(7) 0.066(3) Uani 1 1 d .
C69_1 C 0.3114(9) 0.8338(6) 0.4355(8) 0.087(5) Uani 1 1 d .
C70_1 C 0.3861(10) 0.8665(6) 0.4335(8) 0.086(4) Uani 1 1 d D
C71_1 C 0.4542(11) 0.8458(7) 0.4651(8) 0.096(5) Uani 1 1 d .
H71_1 H 0.5040 0.8676 0.4620 0.115 Uiso 1 1 calc R
O72_1 O 0.3861(6) 0.9246(5) 0.4037(6) 0.104(3) Uiso 1 1 d D
C73_1 C 0.4553(11) 0.9721(10) 0.4100(10) 0.127(5) Uiso 1 1 d D
H73A_1 H 0.4982 0.9562 0.4422 0.152 Uiso 1 1 calc R
H73B_1 H 0.4453 1.0207 0.4316 0.152 Uiso 1 1 calc R
C74_1 C 0.4838(14) 0.9780(12) 0.3440(13) 0.158(8) Uiso 1 1 d D
H74_1 H 0.4413 0.9947 0.3111 0.190 Uiso 1 1 calc R
C75_1 C 0.5553(13) 1.0322(11) 0.3601(12) 0.148(7) Uiso 1 1 d D
H75A_1 H 0.5729 1.0379 0.3169 0.223 Uiso 1 1 calc R
H75B_1 H 0.5975 1.0154 0.3913 0.223 Uiso 1 1 calc R
H75C_1 H 0.5417 1.0785 0.3826 0.223 Uiso 1 1 calc R
C76_1 C 0.498(2) 0.9060(16) 0.3155(18) 0.218(12) Uiso 1 1 d D
H76A_1 H 0.5142 0.9058 0.2707 0.327 Uiso 1 1 calc R
H76B_1 H 0.4496 0.8739 0.3090 0.327 Uiso 1 1 calc R
H76C_1 H 0.5396 0.8895 0.3475 0.327 Uiso 1 1 calc R
C77_1 C 0.2362(8) 0.7374(6) 0.4720(8) 0.085(4) Uani 1 1 d .
C78_1 C 0.1721(7) 0.7607(7) 0.4461(8) 0.080(4) Uani 1 1 d .
H78_1 H 0.1228 0.7385 0.4499 0.096 Uiso 1 1 calc R
C79_1 C 0.1758(10) 0.8200(8) 0.4117(8) 0.097(5) Uani 1 1 d .
H79_1 H 0.1272 0.8356 0.3923 0.116 Uiso 1 1 calc R
C80_1 C 0.2402(10) 0.8555(7) 0.4041(9) 0.097(5) Uani 1 1 d .
H80_1 H 0.2386 0.8938 0.3788 0.116 Uiso 1 1 calc R
N81_1 N 0.2478(6) 0.6788(5) 0.5085(6) 0.077(3) Uani 1 1 d .
H81_1 H 0.2970 0.6706 0.5217 0.092 Uiso 1 1 calc R
C82_1 C 0.1946(8) 0.6355(7) 0.5249(8) 0.082(4) Uani 1 1 d .
O83_1 O 0.1214(5) 0.6410(5) 0.5095(5) 0.088(3) Uani 1 1 d .
C84_1 C 0.2240(6) 0.5763(6) 0.5556(6) 0.062(3) Uani 1 1 d .
N85_1 N 0.3020(5) 0.5654(5) 0.5588(6) 0.068(3) Uani 1 1 d .
C86_1 C 0.3330(7) 0.5173(6) 0.5967(7) 0.066(3) Uani 1 1 d .
C87_1 C 0.2891(7) 0.4784(6) 0.6354(7) 0.076(4) Uani 1 1 d .
C88_1 C 0.2063(8) 0.4909(6) 0.6301(9) 0.090(5) Uani 1 1 d D
C89_1 C 0.1749(7) 0.5390(7) 0.5908(8) 0.079(4) Uani 1 1 d .
H89_1 H 0.1210 0.5473 0.5874 0.095 Uiso 1 1 calc R
O90_1 O 0.1699(6) 0.4525(5) 0.6716(6) 0.110(4) Uani 1 1 d D
C91_1 C 0.0894(9) 0.4632(11) 0.6699(9) 0.136(7) Uani 1 1 d D
H91A_1 H 0.0573 0.4416 0.6241 0.163 Uiso 1 1 calc R
H91B_1 H 0.0824 0.5151 0.6793 0.163 Uiso 1 1 calc R
C92_1 C 0.0650(11) 0.4246(9) 0.7293(11) 0.126(6) Uiso 1 1 d D
H92_1 H 0.0959 0.4451 0.7766 0.152 Uiso 1 1 calc R
C93_1 C -0.0228(16) 0.4257(16) 0.7243(17) 0.199(10) Uiso 1 1 d D
H93A_1 H -0.0353 0.4754 0.7359 0.299 Uiso 1 1 calc R
H93B_1 H -0.0403 0.3974 0.7569 0.299 Uiso 1 1 calc R
H93C_1 H -0.0497 0.4050 0.6769 0.299 Uiso 1 1 calc R
C94_1 C 0.0746(18) 0.3441(13) 0.7060(16) 0.194(10) Uiso 1 1 d D
H94A_1 H 0.1306 0.3368 0.7123 0.291 Uiso 1 1 calc R
H94B_1 H 0.0503 0.3291 0.6569 0.291 Uiso 1 1 calc R
H94C_1 H 0.0489 0.3153 0.7340 0.291 Uiso 1 1 calc R
C95_1 C 0.4110(7) 0.5041(5) 0.5970(7) 0.071(4) Uani 1 1 d .
C96_1 C 0.4444(8) 0.4584(7) 0.6393(9) 0.095(5) Uani 1 1 d .
H96_1 H 0.4976 0.4491 0.6401 0.114 Uiso 1 1 calc R
C97_1 C 0.4023(12) 0.4269(7) 0.6797(10) 0.115(6) Uani 1 1 d .
H97_1 H 0.4283 0.3998 0.7115 0.138 Uiso 1 1 calc R
C98_1 C 0.3256(9) 0.4327(6) 0.6761(9) 0.090(5) Uani 1 1 d .
H98_1 H 0.2962 0.4059 0.7012 0.108 Uiso 1 1 calc R
N99_1 N 0.4504(5) 0.5378(4) 0.5541(6) 0.070(3) Uani 1 1 d .
H99_1 H 0.4234 0.5663 0.5303 0.084 Uiso 1 1 calc R
C100_1 C 0.5269(7) 0.5320(7) 0.5441(8) 0.079(4) Uani 1 1 d .
O101_1 O 0.5688(6) 0.4909(5) 0.5722(6) 0.101(3) Uani 1 1 d .
C102_1 C 0.5540(8) 0.5722(6) 0.4951(8) 0.069(4) Uani 1 1 d .
N103_1 N 0.5068(6) 0.5998(5) 0.4514(6) 0.066(3) Uani 1 1 d .
C104_1 C 0.5394(8) 0.6354(6) 0.4073(9) 0.077(4) Uani 1 1 d .
C105_1 C 0.6219(9) 0.6440(7) 0.4075(9) 0.085(4) Uani 1 1 d .
C106_1 C 0.6702(8) 0.6092(7) 0.4542(9) 0.081(4) Uani 1 1 d D
C107_1 C 0.6362(7) 0.5734(7) 0.4964(8) 0.076(4) Uani 1 1 d .
H107_1 H 0.6676 0.5487 0.5274 0.091 Uiso 1 1 calc R
O108_1 O 0.7487(6) 0.6176(7) 0.4506(7) 0.124(4) Uani 1 1 d D
C109_1 C 0.7994(11) 0.5788(9) 0.4991(11) 0.121(5) Uiso 1 1 d D
H10A_1 H 0.7814 0.5269 0.4899 0.145 Uiso 1 1 calc R
H10B_1 H 0.7979 0.5987 0.5481 0.145 Uiso 1 1 calc R
C110_1 C 0.8841(12) 0.5910(10) 0.4842(12) 0.140(6) Uiso 1 1 d D
H110_1 H 0.8865 0.5758 0.4341 0.168 Uiso 1 1 calc R
C111_1 C 0.9076(18) 0.6702(13) 0.5098(15) 0.187(9) Uiso 1 1 d D
H11A_1 H 0.9585 0.6831 0.4979 0.280 Uiso 1 1 calc R
H11B_1 H 0.9118 0.6810 0.5603 0.280 Uiso 1 1 calc R
H11C_1 H 0.8677 0.6979 0.4878 0.280 Uiso 1 1 calc R
C112_1 C 0.9401(17) 0.5528(14) 0.5322(15) 0.189(10) Uiso 1 1 d D
H11D_1 H 0.9924 0.5555 0.5199 0.283 Uiso 1 1 calc R
H11E_1 H 0.9199 0.5023 0.5267 0.283 Uiso 1 1 calc R
H11F_1 H 0.9438 0.5763 0.5805 0.283 Uiso 1 1 calc R
C113_1 C 0.4909(7) 0.6656(6) 0.3596(8) 0.073(4) Uani 1 1 d .
C114_1 C 0.5183(11) 0.7084(8) 0.3152(9) 0.104(5) Uani 1 1 d .
H114_1 H 0.4836 0.7298 0.2837 0.124 Uiso 1 1 calc R
C115_1 C 0.6012(12) 0.7173(9) 0.3208(12) 0.121(7) Uani 1 1 d .
H115_1 H 0.6229 0.7478 0.2939 0.146 Uiso 1 1 calc R
C116_1 C 0.6509(9) 0.6835(10) 0.3637(10) 0.103(5) Uani 1 1 d .
H116_1 H 0.7057 0.6872 0.3632 0.124 Uiso 1 1 calc R
N117_1 N 0.4057(7) 0.6511(5) 0.3539(6) 0.080(3) Uani 1 1 d .
H117_1 H 0.3913 0.6222 0.3808 0.096 Uiso 1 1 calc R
C118_1 C 0.3429(9) 0.6770(7) 0.3113(9) 0.081(4) Uani 1 1 d .
O119_1 O 0.3522(6) 0.7231(5) 0.2787(6) 0.098(3) Uani 1 1 d .
C120_1 C 0.2686(8) 0.6434(6) 0.3204(7) 0.075(4) Uani 1 1 d .
N121_1 N 0.2658(6) 0.5860(5) 0.3487(6) 0.081(3) Uani 1 1 d .
C122_1 C 0.1933(8) 0.5536(6) 0.3530(9) 0.086(4) Uani 1 1 d .
C123_1 C 0.1224(7) 0.5858(7) 0.3275(8) 0.078(4) Uani 1 1 d .
C124_1 C 0.1305(8) 0.6412(7) 0.2917(8) 0.085(4) Uani 1 1 d D
C125_1 C 0.2004(9) 0.6698(6) 0.2863(7) 0.077(4) Uani 1 1 d .
H125_1 H 0.2048 0.7071 0.2602 0.093 Uiso 1 1 calc R
O126_1 O 0.0583(6) 0.6650(5) 0.2668(6) 0.105(3) Uiso 1 1 d D
C127_1 C 0.0616(9) 0.7229(8) 0.2308(9) 0.104(4) Uiso 1 1 d D
H12A_1 H 0.0888 0.7099 0.1913 0.125 Uiso 1 1 calc R
H12B_1 H 0.0921 0.7652 0.2622 0.125 Uiso 1 1 calc R
C128_1 C -0.0225(11) 0.7421(9) 0.2033(10) 0.122(5) Uiso 1 1 d D
H128_1 H -0.0496 0.6993 0.1689 0.146 Uiso 1 1 calc R
C129_1 C -0.0659(17) 0.7522(15) 0.2569(15) 0.189(10) Uiso 1 1 d D
H12C_1 H -0.1206 0.7577 0.2375 0.284 Uiso 1 1 calc R
H12D_1 H -0.0433 0.7955 0.2905 0.284 Uiso 1 1 calc R
H12E_1 H -0.0639 0.7105 0.2803 0.284 Uiso 1 1 calc R
C130_1 C -0.0178(13) 0.8035(10) 0.1637(12) 0.145(7) Uiso 1 1 d D
H13A_1 H 0.0112 0.7904 0.1262 0.218 Uiso 1 1 calc R
H13B_1 H 0.0095 0.8465 0.1953 0.218 Uiso 1 1 calc R
H13C_1 H -0.0710 0.8134 0.1441 0.218 Uiso 1 1 calc R
C131_1 C 0.1918(8) 0.4945(7) 0.3870(8) 0.079(4) Uani 1 1 d .
C132_1 C 0.1186(14) 0.4692(8) 0.3999(8) 0.110(6) Uani 1 1 d .
H132_1 H 0.1162 0.4308 0.4250 0.132 Uiso 1 1 calc R
C133_1 C 0.0493(8) 0.4992(8) 0.3766(9) 0.090(5) Uani 1 1 d .
H133_1 H 0.0002 0.4807 0.3844 0.108 Uiso 1 1 calc R
C134_1 C 0.0541(9) 0.5562(7) 0.3421(8) 0.089(4) Uani 1 1 d .
H134_1 H 0.0068 0.5765 0.3272 0.106 Uiso 1 1 calc R
N135_1 N 0.2661(7) 0.4641(5) 0.4030(6) 0.085(3) Uani 1 1 d .
H135_1 H 0.3064 0.4847 0.3898 0.101 Uiso 1 1 calc R
C136_1 C 0.2806(11) 0.4093(8) 0.4349(9) 0.095(5) Uani 1 1 d .
O137_1 O 0.2320(9) 0.3776(6) 0.4661(8) 0.136(5) Uani 1 1 d .
C138_1 C 0.3613(15) 0.3890(7) 0.4410(10) 0.113(7) Uani 1 1 d .
N139_1 N 0.4012(9) 0.4115(5) 0.3960(9) 0.109(5) Uani 1 1 d .
C142_1 C 0.4658(18) 0.3234(10) 0.4854(15) 0.165(11) Uani 1 1 d D
C143_1 C 0.3949(17) 0.3437(9) 0.4792(11) 0.134(8) Uani 1 1 d .
H143_1 H 0.3622 0.3231 0.5059 0.161 Uiso 1 1 calc R
O144_1 O 0.5011(10) 0.2808(9) 0.5280(10) 0.179(6) Uiso 1 1 d D
C145_1 C 0.4564(19) 0.2481(17) 0.5735(17) 0.202(11) Uiso 1 1 d D
H14A_1 H 0.4067 0.2248 0.5435 0.242 Uiso 1 1 calc R
H14B_1 H 0.4419 0.2885 0.6057 0.242 Uiso 1 1 calc R
C146_1 C 0.4873(18) 0.1932(15) 0.6185(16) 0.193(10) Uiso 1 1 d D
H146_1 H 0.4492 0.1708 0.6430 0.231 Uiso 1 1 calc R
C147_1 C 0.5277(17) 0.1422(14) 0.5713(15) 0.180(9) Uiso 1 1 d D
H14C_1 H 0.4884 0.1059 0.5412 0.270 Uiso 1 1 calc R
H14D_1 H 0.5664 0.1185 0.5997 0.270 Uiso 1 1 calc R
H14E_1 H 0.5543 0.1695 0.5427 0.270 Uiso 1 1 calc R
C148_1 C 0.549(2) 0.245(2) 0.661(2) 0.242(14) Uiso 1 1 d D
H14F_1 H 0.5841 0.2203 0.6913 0.364 Uiso 1 1 calc R
H14G_1 H 0.5253 0.2819 0.6887 0.364 Uiso 1 1 calc R
H14H_1 H 0.5783 0.2668 0.6306 0.364 Uiso 1 1 calc R
C140_1 C 0.5066(11) 0.3470(6) 0.4403(7) 0.136(8) Uani 1 1 d G
C141_1 C 0.4753(7) 0.3892(6) 0.3932(8) 0.116(6) Uani 1 1 d G
C149_1 C 0.5172(8) 0.4062(6) 0.3435(8) 0.129(8) Uani 1 1 d G
C150_1 C 0.5903(8) 0.3810(8) 0.3409(10) 0.196(13) Uani 1 1 d G
H150_1 H 0.6189 0.3926 0.3070 0.235 Uiso 1 1 calc R
C151_1 C 0.6216(8) 0.3388(9) 0.3880(12) 0.23(2) Uani 1 1 d G
H151_1 H 0.6715 0.3216 0.3863 0.274 Uiso 1 1 calc R
C152_1 C 0.5797(11) 0.3218(8) 0.4377(9) 0.34(4) Uani 1 1 d G
H152_1 H 0.6011 0.2930 0.4699 0.402 Uiso 1 1 calc R
N153_1 N 0.4881(10) 0.4455(8) 0.2957(11) 0.113(5) Uani 1 1 d .
O154_1 O 0.4854(18) 0.4988(9) 0.2955(9) 0.269(16) Uani 1 1 d .
O155_1 O 0.450(2) 0.4258(17) 0.233(2) 0.313(18) Uani 1 1 d .
C1_2 C 1.0561(7) 0.0067(7) 0.7646(9) 0.091(4) Uani 1 1 d .
H1A_2 H 1.0669 0.0307 0.8139 0.109 Uiso 1 1 calc R
H1B_2 H 1.0636 -0.0448 0.7627 0.109 Uiso 1 1 calc R
C2_2 C 0.9698(9) 0.0160(7) 0.7294(9) 0.092(4) Uani 1 1 d .
H2A_2 H 0.9593 -0.0114 0.6814 0.110 Uiso 1 1 calc R
H2B_2 H 0.9328 -0.0052 0.7549 0.110 Uiso 1 1 calc R
C3_2 C 0.9538(7) 0.0911(6) 0.7271(7) 0.075(4) Uani 1 1 d .
H3_2 H 0.9674 0.1173 0.7761 0.090 Uiso 1 1 calc R
C4_2 C 1.0107(9) 0.1246(8) 0.6882(10) 0.104(5) Uani 1 1 d .
H4A_2 H 1.0022 0.1759 0.6896 0.125 Uiso 1 1 calc R
H4B_2 H 0.9991 0.1004 0.6390 0.125 Uiso 1 1 calc R
C5_2 C 1.1002(8) 0.1185(9) 0.7198(13) 0.135(7) Uani 1 1 d .
H5A_2 H 1.1344 0.1354 0.6896 0.162 Uiso 1 1 calc R
H5B_2 H 1.1150 0.1489 0.7664 0.162 Uiso 1 1 calc R
C6_2 C 1.1109(11) 0.0409(9) 0.7249(12) 0.134(7) Uani 1 1 d .
H6A_2 H 1.1030 0.0125 0.6774 0.160 Uiso 1 1 calc R
H6B_2 H 1.1658 0.0379 0.7477 0.160 Uiso 1 1 calc R
C7_2 C 0.8711(7) 0.1017(5) 0.7020(7) 0.068(3) Uani 1 1 d .
H7_2 H 0.8700 0.1539 0.6995 0.081 Uiso 1 1 calc R
C8_2 C 0.8365(9) 0.0617(8) 0.6305(9) 0.106(5) Uani 1 1 d .
H8A_2 H 0.7814 0.0711 0.6183 0.159 Uiso 1 1 calc R
H8B_2 H 0.8396 0.0100 0.6293 0.159 Uiso 1 1 calc R
H8C_2 H 0.8659 0.0777 0.5971 0.159 Uiso 1 1 calc R
N9_2 N 0.8219(5) 0.0878(5) 0.7519(6) 0.070(3) Uani 1 1 d .
H9_2 H 0.8433 0.0659 0.7853 0.084 Uiso 1 1 calc R
C10_2 C 0.7477(6) 0.1046(6) 0.7529(8) 0.076(4) Uani 1 1 d .
O11_2 O 0.7151(5) 0.1432(5) 0.7090(6) 0.091(3) Uani 1 1 d .
C12_2 C 0.7042(7) 0.0770(6) 0.7988(8) 0.062(4) Uani 1 1 d .
N13_2 N 0.7414(5) 0.0491(5) 0.8489(6) 0.071(3) Uani 1 1 d .
C14_2 C 0.6998(8) 0.0171(6) 0.8904(8) 0.074(4) Uani 1 1 d .
C15_2 C 0.6211(7) 0.0133(6) 0.8843(8) 0.072(4) Uani 1 1 d .
C16_2 C 0.5785(7) 0.0479(6) 0.8285(8) 0.070(4) Uani 1 1 d D
C17_2 C 0.6243(7) 0.0806(5) 0.7913(7) 0.063(3) Uani 1 1 d .
H17_2 H 0.5998 0.1074 0.7585 0.076 Uiso 1 1 calc R
O18_2 O 0.5009(5) 0.0467(4) 0.8260(5) 0.082(3) Uani 1 1 d D
C19_2 C 0.4575(7) 0.0838(7) 0.7744(8) 0.083(4) Uani 1 1 d D
H19A_2 H 0.4624 0.0605 0.7272 0.099 Uiso 1 1 calc R
H19B_2 H 0.4801 0.1344 0.7819 0.099 Uiso 1 1 calc R
C20_2 C 0.3717(8) 0.0813(9) 0.7802(8) 0.102(5) Uani 1 1 d D
H20_2 H 0.3508 0.0297 0.7729 0.122 Uiso 1 1 calc R
C21_2 C 0.3637(12) 0.1166(13) 0.8539(11) 0.159(8) Uani 1 1 d D
H21A_2 H 0.3081 0.1130 0.8579 0.238 Uiso 1 1 calc R
H21B_2 H 0.3842 0.1673 0.8627 0.238 Uiso 1 1 calc R
H21C_2 H 0.3936 0.0918 0.8880 0.238 Uiso 1 1 calc R
C22_2 C 0.3276(10) 0.1139(11) 0.7230(13) 0.144(8) Uani 1 1 d D
H22A_2 H 0.2722 0.1142 0.7274 0.216 Uiso 1 1 calc R
H22B_2 H 0.3314 0.0856 0.6780 0.216 Uiso 1 1 calc R
H22C_2 H 0.3504 0.1633 0.7262 0.216 Uiso 1 1 calc R
C23_2 C 0.7457(8) -0.0139(7) 0.9467(8) 0.078(4) Uani 1 1 d .
C24_2 C 0.7071(8) -0.0498(6) 0.9874(7) 0.075(4) Uani 1 1 d .
H24_2 H 0.7338 -0.0703 1.0243 0.090 Uiso 1 1 calc R
C25_2 C 0.6190(10) -0.0539(7) 0.9686(11) 0.102(6) Uani 1 1 d .
H25_2 H 0.5900 -0.0826 0.9924 0.123 Uiso 1 1 calc R
C26_2 C 0.5788(8) -0.0222(7) 0.9232(9) 0.086(4) Uani 1 1 d .
H26_2 H 0.5231 -0.0234 0.9169 0.103 Uiso 1 1 calc R
N27_2 N 0.8271(5) -0.0012(5) 0.9564(6) 0.073(3) Uani 1 1 d .
H27_2 H 0.8450 0.0277 0.9311 0.087 Uiso 1 1 calc R
C28_2 C 0.8813(8) -0.0272(6) 0.9990(7) 0.072(4) Uani 1 1 d .
O29_2 O 0.8692(6) -0.0746(5) 1.0319(6) 0.097(3) Uani 1 1 d .
C30_2 C 0.9658(7) 0.0024(7) 1.0003(8) 0.079(4) Uani 1 1 d .
N31_2 N 0.9703(6) 0.0586(4) 0.9670(6) 0.072(3) Uani 1 1 d .
C32_2 C 1.0417(7) 0.0862(6) 0.9678(7) 0.075(4) Uani 1 1 d .
C33_2 C 1.1143(7) 0.0576(6) 1.0001(7) 0.073(4) Uani 1 1 d .
C34_2 C 1.1020(7) 0.0001(6) 1.0330(8) 0.080(4) Uani 1 1 d D
C35_2 C 1.0277(8) -0.0281(6) 1.0335(7) 0.076(4) Uani 1 1 d .
H35_2 H 1.0192 -0.0676 1.0560 0.091 Uiso 1 1 calc R
O36_2 O 1.1700(6) -0.0213(5) 1.0679(6) 0.102(3) Uiso 1 1 d D
C37_2 C 1.1591(10) -0.0800(9) 1.1089(10) 0.116(5) Uiso 1 1 d D
H37A_2 H 1.1257 -0.0654 1.1434 0.139 Uiso 1 1 calc R
H37B_2 H 1.1333 -0.1244 1.0776 0.139 Uiso 1 1 calc R
C38_2 C 1.2389(12) -0.0930(10) 1.1450(11) 0.133(6) Uiso 1 1 d D
H38_2 H 1.2689 -0.1064 1.1070 0.160 Uiso 1 1 calc R
C39_2 C 1.2416(16) -0.1537(13) 1.1823(14) 0.170(8) Uiso 1 1 d D
H39A_2 H 1.2167 -0.1974 1.1504 0.255 Uiso 1 1 calc R
H39B_2 H 1.2133 -0.1441 1.2209 0.255 Uiso 1 1 calc R
H39C_2 H 1.2964 -0.1601 1.2004 0.255 Uiso 1 1 calc R
C40_2 C 1.2839(16) -0.0251(12) 1.1890(14) 0.171(8) Uiso 1 1 d D
H40A_2 H 1.2802 0.0140 1.1623 0.257 Uiso 1 1 calc R
H40B_2 H 1.3393 -0.0334 1.2026 0.257 Uiso 1 1 calc R
H40C_2 H 1.2615 -0.0121 1.2308 0.257 Uiso 1 1 calc R
C41_2 C 1.0522(6) 0.1476(6) 0.9374(7) 0.063(3) Uani 1 1 d .
C42_2 C 1.1246(7) 0.1745(6) 0.9289(9) 0.087(4) Uani 1 1 d .
H42_2 H 1.1289 0.2126 0.9037 0.104 Uiso 1 1 calc R
C43_2 C 1.1908(8) 0.1456(8) 0.9573(8) 0.086(4) Uani 1 1 d .
H43_2 H 1.2408 0.1649 0.9520 0.103 Uiso 1 1 calc R
C44_2 C 1.1867(8) 0.0886(7) 0.9936(9) 0.089(4) Uani 1 1 d .
H44_2 H 1.2337 0.0710 1.0140 0.107 Uiso 1 1 calc R
N45_2 N 0.9822(5) 0.1750(4) 0.9136(5) 0.064(3) Uani 1 1 d .
H45_2 H 0.9409 0.1533 0.9244 0.077 Uiso 1 1 calc R
C46_2 C 0.9638(7) 0.2292(6) 0.8763(7) 0.068(4) Uani 1 1 d .
O47_2 O 1.0120(5) 0.2574(4) 0.8476(5) 0.088(3) Uani 1 1 d .
C48_2 C 0.8824(7) 0.2457(5) 0.8714(6) 0.060(3) Uani 1 1 d .
N49_2 N 0.8421(6) 0.2247(4) 0.9143(6) 0.076(3) Uani 1 1 d .
C50_2 C 0.7645(8) 0.2346(5) 0.9082(7) 0.065(3) Uani 1 1 d .
C51_2 C 0.7251(8) 0.2688(6) 0.8591(8) 0.079(4) Uani 1 1 d .
C52_2 C 0.7704(8) 0.2945(6) 0.8106(8) 0.074(4) Uani 1 1 d D
C53_2 C 0.8515(9) 0.2853(6) 0.8193(9) 0.092(5) Uani 1 1 d .
H53_2 H 0.8841 0.3046 0.7917 0.110 Uiso 1 1 calc R
O54_2 O 0.7284(6) 0.3286(5) 0.7603(7) 0.104(3) Uani 1 1 d D
C55_2 C 0.7726(11) 0.3532(9) 0.7148(9) 0.108(5) Uani 1 1 d D
H55A_2 H 0.7899 0.3122 0.6854 0.130 Uiso 1 1 calc R
H55B_2 H 0.8198 0.3844 0.7413 0.130 Uiso 1 1 calc R
C56_2 C 0.7191(10) 0.3961(8) 0.6695(9) 0.104(4) Uiso 1 1 d D
H56_2 H 0.6677 0.3668 0.6495 0.125 Uiso 1 1 calc R
C57_2 C 0.7054(13) 0.4623(10) 0.7153(11) 0.138(6) Uiso 1 1 d D
H57A_2 H 0.6796 0.4492 0.7522 0.207 Uiso 1 1 calc R
H57B_2 H 0.6718 0.4911 0.6880 0.207 Uiso 1 1 calc R
H57C_2 H 0.7559 0.4903 0.7361 0.207 Uiso 1 1 calc R
C58_2 C 0.7550(16) 0.4154(14) 0.6140(14) 0.178(9) Uiso 1 1 d D
H58A_2 H 0.7605 0.3718 0.5818 0.267 Uiso 1 1 calc R
H58B_2 H 0.8070 0.4411 0.6334 0.267 Uiso 1 1 calc R
H58C_2 H 0.7218 0.4464 0.5891 0.267 Uiso 1 1 calc R
C59_2 C 0.7230(9) 0.2069(6) 0.9582(9) 0.087(5) Uani 1 1 d .
C60_2 C 0.6436(8) 0.2129(7) 0.9510(9) 0.086(5) Uani 1 1 d .
H60_2 H 0.6147 0.1942 0.9817 0.103 Uiso 1 1 calc R
C61_2 C 0.6043(9) 0.2472(7) 0.8975(11) 0.097(5) Uani 1 1 d .
H61_2 H 0.5493 0.2502 0.8935 0.116 Uiso 1 1 calc R
C62_2 C 0.6413(8) 0.2755(7) 0.8521(8) 0.089(4) Uani 1 1 d .
H62_2 H 0.6139 0.2986 0.8175 0.107 Uiso 1 1 calc R
N63_2 N 0.7671(7) 0.1769(5) 1.0088(7) 0.072(3) Uani 1 1 d .
H63_2 H 0.8180 0.1798 1.0093 0.086 Uiso 1 1 calc R
C64_2 C 0.7455(11) 0.1466(8) 1.0533(10) 0.099(6) Uani 1 1 d .
O65_2 O 0.6777(8) 0.1298(6) 1.0611(6) 0.115(4) Uani 1 1 d .
C66_2 C 0.8165(13) 0.1198(6) 1.1024(9) 0.093(5) Uani 1 1 d .
N67_2 N 0.8843(8) 0.1497(5) 1.0999(7) 0.088(4) Uani 1 1 d .
C68_2 C 0.9534(13) 0.1285(7) 1.1447(8) 0.097(5) Uani 1 1 d .
C69_2 C 0.9406(17) 0.0725(10) 1.1772(11) 0.144(10) Uani 1 1 d .
C70_2 C 0.868(2) 0.0430(10) 1.1767(12) 0.157(10) Uani 1 1 d D
C71_2 C 0.7946(14) 0.0669(9) 1.1358(12) 0.125(7) Uani 1 1 d .
H71_2 H 0.7421 0.0479 1.1338 0.150 Uiso 1 1 calc R
O72_2 O 0.8618(11) -0.0103(9) 1.2149(10) 0.179(6) Uiso 1 1 d D
C73_2 C 0.7863(17) -0.0502(15) 1.2048(15) 0.198(11) Uiso 1 1 d D
H73A_2 H 0.7846 -0.0974 1.1745 0.237 Uiso 1 1 calc R
H73B_2 H 0.7438 -0.0232 1.1845 0.237 Uiso 1 1 calc R
C74_2 C 0.780(2) -0.0590(18) 1.2829(17) 0.237(13) Uiso 1 1 d D
H74_2 H 0.8320 -0.0684 1.3082 0.284 Uiso 1 1 calc R
C75_2 C 0.722(2) -0.1219(17) 1.278(2) 0.258(15) Uiso 1 1 d D
H75A_2 H 0.7215 -0.1328 1.3246 0.386 Uiso 1 1 calc R
H75B_2 H 0.7362 -0.1636 1.2485 0.386 Uiso 1 1 calc R
H75C_2 H 0.6691 -0.1108 1.2580 0.386 Uiso 1 1 calc R
C76_2 C 0.763(2) 0.0137(17) 1.3097(19) 0.264(16) Uiso 1 1 d D
H76A_2 H 0.7563 0.0169 1.3581 0.397 Uiso 1 1 calc R
H76B_2 H 0.7140 0.0248 1.2818 0.397 Uiso 1 1 calc R
H76C_2 H 0.8062 0.0482 1.3073 0.397 Uiso 1 1 calc R
C77_2 C 1.0244(9) 0.1624(9) 1.1389(9) 0.091(5) Uani 1 1 d .
C78_2 C 1.0880(12) 0.1323(9) 1.1722(10) 0.118(6) Uani 1 1 d .
H78_2 H 1.1394 0.1512 1.1699 0.141 Uiso 1 1 calc R
C79_2 C 1.081(2) 0.0761(12) 1.2088(11) 0.135(8) Uani 1 1 d .
H79_2 H 1.1276 0.0601 1.2315 0.162 Uiso 1 1 calc R
C80_2 C 1.0134(19) 0.0440(13) 1.2136(13) 0.141(9) Uani 1 1 d .
H80_2 H 1.0102 0.0054 1.2383 0.170 Uiso 1 1 calc R
N81_2 N 1.0268(7) 0.2153(6) 1.1045(6) 0.080(3) Uani 1 1 d .
H81_2 H 0.9805 0.2284 1.0883 0.096 Uiso 1 1 calc R
C82_2 C 1.0886(7) 0.2539(8) 1.0892(7) 0.082(4) Uani 1 1 d .
O83_2 O 1.1529(6) 0.2391(6) 1.1081(6) 0.117(4) Uani 1 1 d .
C84_2 C 1.0638(9) 0.3105(7) 1.0471(8) 0.087(5) Uani 1 1 d .
N85_2 N 0.9894(5) 0.3280(6) 1.0446(6) 0.080(3) Uani 1 1 d .
C86_2 C 0.9668(8) 0.3772(7) 1.0052(8) 0.080(4) Uani 1 1 d .
C87_2 C 1.0168(8) 0.4086(7) 0.9659(9) 0.086(4) Uani 1 1 d .
C88_2 C 1.0945(10) 0.3873(8) 0.9718(11) 0.111(6) Uani 1 1 d D
C89_2 C 1.1181(9) 0.3403(9) 1.0151(9) 0.094(5) Uani 1 1 d .
H89_2 H 1.1710 0.3287 1.0227 0.113 Uiso 1 1 calc R
O90_2 O 1.1398(6) 0.4154(6) 0.9327(6) 0.120(4) Uani 1 1 d D
C91_2 C 1.2192(9) 0.3874(9) 0.9331(10) 0.127(7) Uani 1 1 d D
H91A_2 H 1.2146 0.3343 0.9275 0.152 Uiso 1 1 calc R
H91B_2 H 1.2559 0.4077 0.9771 0.152 Uiso 1 1 calc R
C92_2 C 1.2479(12) 0.4120(9) 0.8711(11) 0.129(6) Uiso 1 1 d D
H92_2 H 1.2077 0.3947 0.8280 0.154 Uiso 1 1 calc R
C93_2 C 1.2658(18) 0.4911(13) 0.8798(17) 0.193(10) Uiso 1 1 d D
H93A_2 H 1.2833 0.5029 0.8384 0.290 Uiso 1 1 calc R
H93B_2 H 1.3075 0.5077 0.9206 0.290 Uiso 1 1 calc R
H93C_2 H 1.2184 0.5148 0.8862 0.290 Uiso 1 1 calc R
C94_2 C 1.3242(16) 0.3711(15) 0.8669(17) 0.192(10) Uiso 1 1 d D
H94A_2 H 1.3485 0.3841 0.8292 0.288 Uiso 1 1 calc R
H94B_2 H 1.3097 0.3191 0.8580 0.288 Uiso 1 1 calc R
H94C_2 H 1.3617 0.3847 0.9110 0.288 Uiso 1 1 calc R
C95_2 C 0.8904(9) 0.4021(8) 1.0023(10) 0.102(6) Uani 1 1 d .
C96_2 C 0.8643(10) 0.4437(7) 0.9557(11) 0.104(6) Uani 1 1 d .
H96_2 H 0.8120 0.4567 0.9526 0.125 Uiso 1 1 calc R
C97_2 C 0.9095(9) 0.4682(7) 0.9126(9) 0.089(4) Uani 1 1 d .
H97_2 H 0.8882 0.4945 0.8780 0.107 Uiso 1 1 calc R
C98_2 C 0.9900(11) 0.4526(8) 0.9216(10) 0.111(6) Uani 1 1 d .
H98_2 H 1.0246 0.4733 0.8965 0.134 Uiso 1 1 calc R
N99_2 N 0.8493(7) 0.3701(5) 1.0490(6) 0.088(3) Uani 1 1 d .
H99_2 H 0.8737 0.3421 1.0752 0.105 Uiso 1 1 calc R
C100_2 C 0.7702(9) 0.3833(8) 1.0532(10) 0.094(5) Uani 1 1 d .
O101_2 O 0.7295(6) 0.4196(5) 1.0204(6) 0.096(3) Uani 1 1 d .
C102_2 C 0.7440(9) 0.3468(7) 1.1085(10) 0.090(5) Uani 1 1 d .
N103_2 N 0.7974(7) 0.3159(7) 1.1543(8) 0.092(4) Uani 1 1 d .
C104_2 C 0.7660(9) 0.2811(8) 1.1952(10) 0.082(4) Uani 1 1 d .
C105_2 C 0.6875(12) 0.2646(10) 1.1999(10) 0.103(5) Uani 1 1 d .
C106_2 C 0.6349(10) 0.2948(14) 1.1496(10) 0.131(8) Uani 1 1 d D
C107_2 C 0.6580(9) 0.3348(9) 1.1041(9) 0.101(5) Uani 1 1 d .
H107_2 H 0.6214 0.3536 1.0719 0.121 Uiso 1 1 calc R
O108_2 O 0.5551(7) 0.2779(8) 1.1463(7) 0.132(4) Uani 1 1 d D
C109_2 C 0.5003(9) 0.3095(17) 1.1025(13) 0.182(12) Uani 1 1 d D
H10A_2 H 0.5107 0.2993 1.0547 0.219 Uiso 1 1 calc R
H10B_2 H 0.5072 0.3622 1.1180 0.219 Uiso 1 1 calc R
C110_2 C 0.4175(14) 0.2827(13) 1.1020(15) 0.168(8) Uiso 1 1 d D
H110_2 H 0.4085 0.2947 1.1507 0.202 Uiso 1 1 calc R
C111_2 C 0.359(2) 0.3193(18) 1.0574(19) 0.216(12) Uiso 1 1 d D
H11A_2 H 0.3682 0.3715 1.0728 0.324 Uiso 1 1 calc R
H11B_2 H 0.3053 0.3031 1.0616 0.324 Uiso 1 1 calc R
H11C_2 H 0.3645 0.3072 1.0088 0.324 Uiso 1 1 calc R
C112_2 C 0.410(3) 0.2044(19) 1.083(2) 0.275(18) Uiso 1 1 d D
H11D_2 H 0.3556 0.1857 1.0808 0.412 Uiso 1 1 calc R
H11E_2 H 0.4447 0.1846 1.1187 0.412 Uiso 1 1 calc R
H11F_2 H 0.4253 0.1904 1.0382 0.412 Uiso 1 1 calc R
C113_2 C 0.8250(12) 0.2542(8) 1.2431(10) 0.102(7) Uani 1 1 d .
C114_2 C 0.8008(13) 0.2134(14) 1.2886(11) 0.148(9) Uani 1 1 d .
H114_2 H 0.8390 0.2020 1.3246 0.178 Uiso 1 1 calc R
C115_2 C 0.7177(13) 0.1869(15) 1.2832(14) 0.146(9) Uani 1 1 d .
H115_2 H 0.7014 0.1505 1.3068 0.176 Uiso 1 1 calc R
C116_2 C 0.6654(13) 0.2208(15) 1.2397(15) 0.155(10) Uani 1 1 d .
H116_2 H 0.6107 0.2118 1.2388 0.186 Uiso 1 1 calc R
N117_2 N 0.9028(7) 0.2775(6) 1.2486(7) 0.092(4) Uani 1 1 d .
H117_2 H 0.9102 0.3091 1.2219 0.110 Uiso 1 1 calc R
C118_2 C 0.9709(12) 0.2622(9) 1.2863(11) 0.106(6) Uani 1 1 d .
O119_2 O 0.9747(7) 0.2188(7) 1.3264(7) 0.122(4) Uani 1 1 d .
C120_2 C 1.0412(7) 0.3065(8) 1.2701(8) 0.078(4) Uani 1 1 d .
N121_2 N 1.0324(7) 0.3571(6) 1.2380(6) 0.083(3) Uani 1 1 d .
C122_2 C 1.0984(9) 0.3913(8) 1.2244(8) 0.081(4) Uani 1 1 d .
C123_2 C 1.1735(12) 0.3686(8) 1.2398(9) 0.106(6) Uani 1 1 d .
C124_2 C 1.1802(8) 0.3154(8) 1.2766(9) 0.094(5) Uani 1 1 d D
C125_2 C 1.1162(9) 0.2798(7) 1.2947(8) 0.090(4) Uani 1 1 d .
H125_2 H 1.1210 0.2419 1.3207 0.108 Uiso 1 1 calc R
O126_2 O 1.2574(6) 0.2934(5) 1.2919(6) 0.104(3) Uani 1 1 d D
C127_2 C 1.2657(8) 0.2331(7) 1.3238(11) 0.113(6) Uani 1 1 d D
H12A_2 H 1.2262 0.1931 1.2991 0.135 Uiso 1 1 calc R
H12B_2 H 1.2593 0.2446 1.3728 0.135 Uiso 1 1 calc R
C128_2 C 1.3463(10) 0.2141(9) 1.3195(10) 0.113(5) Uiso 1 1 d D
H128_2 H 1.3829 0.2585 1.3391 0.136 Uiso 1 1 calc R
C129_2 C 1.3702(13) 0.1568(10) 1.3651(11) 0.138(6) Uiso 1 1 d D
H12C_2 H 1.4244 0.1465 1.3630 0.206 Uiso 1 1 calc R
H12D_2 H 1.3349 0.1127 1.3479 0.206 Uiso 1 1 calc R
H12E_2 H 1.3664 0.1753 1.4133 0.206 Uiso 1 1 calc R
C130_2 C 1.3590(17) 0.1890(14) 1.2476(13) 0.181(9) Uiso 1 1 d D
H13A_2 H 1.4141 0.1796 1.2489 0.271 Uiso 1 1 calc R
H13B_2 H 1.3464 0.2262 1.2195 0.271 Uiso 1 1 calc R
H13C_2 H 1.3249 0.1448 1.2270 0.271 Uiso 1 1 calc R
C131_2 C 1.0849(14) 0.4517(8) 1.1863(10) 0.121(7) Uani 1 1 d .
C132_2 C 1.1482(15) 0.4857(9) 1.1722(12) 0.139(8) Uani 1 1 d .
H132_2 H 1.1422 0.5263 1.1501 0.167 Uiso 1 1 calc R
C133_2 C 1.2302(17) 0.4610(11) 1.1905(11) 0.135(8) Uani 1 1 d .
H133_2 H 1.2740 0.4843 1.1776 0.162 Uiso 1 1 calc R
C134_2 C 1.2397(10) 0.4071(8) 1.2245(9) 0.098(5) Uani 1 1 d .
H134_2 H 1.2911 0.3937 1.2388 0.117 Uiso 1 1 calc R
N135_2 N 1.0092(8) 0.4735(6) 1.1745(7) 0.103(4) Uani 1 1 d .
H135_2 H 0.9737 0.4520 1.1930 0.123 Uiso 1 1 calc R
C136_2 C 0.9851(17) 0.5245(7) 1.1374(10) 0.139(10) Uani 1 1 d .
O137_2 O 1.0163(11) 0.5573(6) 1.1084(8) 0.167(7) Uani 1 1 d .
C138_2 C 0.8955(13) 0.5330(8) 1.154(2) 0.157(12) Uani 1 1 d .
N139_2 N 0.8645(14) 0.5093(8) 1.2001(8) 0.127(7) Uani 1 1 d .
C142_2 C 0.780(2) 0.5869(13) 1.1141(14) 0.173(10) Uani 1 1 d D
C143_2 C 0.864(2) 0.5757(10) 1.1010(12) 0.159(10) Uani 1 1 d D
H143_2 H 0.8889 0.5922 1.0669 0.191 Uiso 1 1 calc R
O144_2 O 0.7191(14) 0.6165(12) 1.0690(14) 0.217(8) Uiso 1 1 d D
C145_2 C 0.754(3) 0.6421(18) 1.0188(19) 0.250(15) Uiso 1 1 d D
H14A_2 H 0.7265 0.6109 0.9751 0.300 Uiso 1 1 calc R
H14B_2 H 0.8075 0.6272 1.0274 0.300 Uiso 1 1 calc R
C146_2 C 0.766(5) 0.719(3) 0.997(3) 0.44(4) Uiso 1 1 d D
H146_2 H 0.8233 0.7314 1.0011 0.530 Uiso 1 1 calc R
C147_2 C 0.737(2) 0.7707(17) 1.055(2) 0.236(14) Uiso 1 1 d D
H14C_2 H 0.6989 0.8006 1.0330 0.354 Uiso 1 1 calc R
H14D_2 H 0.7815 0.8015 1.0840 0.354 Uiso 1 1 calc R
H14E_2 H 0.7108 0.7427 1.0832 0.354 Uiso 1 1 calc R
C148_2 C 0.728(6) 0.696(5) 0.917(3) 0.49(5) Uiso 1 1 d D
H14F_2 H 0.7017 0.7359 0.9009 0.740 Uiso 1 1 calc R
H14G_2 H 0.6890 0.6542 0.9110 0.740 Uiso 1 1 calc R
H14H_2 H 0.7690 0.6834 0.8909 0.740 Uiso 1 1 calc R
C141_2 C 0.7472(14) 0.5667(8) 1.1576(12) 0.29(3) Uani 1 1 d G
C140_2 C 0.7916(9) 0.5286(8) 1.2019(12) 0.129(8) Uani 1 1 d G
C149_2 C 0.7607(10) 0.5051(8) 1.2551(10) 0.140(8) Uani 1 1 d G
C150_2 C 0.6853(11) 0.5197(10) 1.2641(12) 0.196(14) Uani 1 1 d G
H150_2 H 0.6641 0.5037 1.3005 0.235 Uiso 1 1 calc R
C151_2 C 0.6409(9) 0.5578(10) 1.2198(15) 0.26(3) Uani 1 1 d G
H151_2 H 0.5894 0.5678 1.2260 0.312 Uiso 1 1 calc R
C152_2 C 0.6719(13) 0.5813(8) 1.1666(13) 0.38(5) Uani 1 1 d G
H152_2 H 0.6415 0.6074 1.1363 0.451 Uiso 1 1 calc R
N153_2 N 0.7910(15) 0.456(2) 1.3086(12) 0.209(16) Uani 1 1 d .
O154_2 O 0.8623(18) 0.476(2) 1.3277(14) 0.31(2) Uani 1 1 d .
O155_2 O 0.768(2) 0.426(3) 1.337(2) 0.37(3) Uani 1 1 d .
O1_3 O 0.8532(4) 0.8541(3) 0.5745(4) 0.067(2) Uani 1 1 d .
O2_3 O 0.7329(5) 0.9411(4) 0.4733(4) 0.067(2) Uani 1 1 d .
O3_3 O 0.4127(8) 0.0307(11) 1.0289(12) 0.204(8) Uani 1 1 d .
O4_3 O 0.1409(8) 1.1247(7) 0.4057(7) 0.184(4) Uiso 1 1 d .

loop_
_atom_site_aniso_label
_atom_site_aniso_U_11
_atom_site_aniso_U_22
_atom_site_aniso_U_33
_atom_site_aniso_U_23
_atom_site_aniso_U_13
_atom_site_aniso_U_12
C1_1 0.146(19) 0.122(14) 0.23(3) -0.007(15) 0.068(19) -0.002(12)
C2_1 0.089(11) 0.173(14) 0.085(13) 0.050(11) 0.029(10) 0.045(10)
C3_1 0.090(10) 0.095(9) 0.112(14) 0.028(8) 0.031(10) 0.029(7)
C4_1 0.126(14) 0.086(9) 0.18(2) 0.007(10) 0.052(14) 0.023(8)
C5_1 0.086(11) 0.140(12) 0.099(15) 0.024(10) -0.020(10) 0.032(9)
C6_1 0.098(12) 0.135(13) 0.124(16) -0.003(11) 0.035(12) 0.002(9)
C7_1 0.081(9) 0.091(8) 0.071(11) 0.023(7) 0.023(8) 0.014(6)
C8_1 0.076(8) 0.084(7) 0.100(12) 0.016(7) 0.023(8) 0.010(6)
N9_1 0.051(6) 0.084(6) 0.124(11) 0.029(6) 0.020(6) 0.024(4)
C10_1 0.086(10) 0.051(6) 0.075(14) 0.005(6) 0.008(9) 0.009(5)
O11_1 0.086(7) 0.126(7) 0.083(10) 0.053(7) -0.011(6) 0.028(5)
C12_1 0.070(8) 0.046(5) 0.105(13) 0.008(6) 0.029(8) 0.008(5)
N13_1 0.059(6) 0.057(5) 0.080(10) 0.009(5) 0.003(6) 0.006(4)
C14_1 0.067(8) 0.044(5) 0.066(10) -0.002(5) 0.011(7) 0.004(5)
C15_1 0.049(7) 0.060(5) 0.062(10) 0.007(6) 0.000(6) 0.012(5)
C16_1 0.055(8) 0.072(6) 0.099(13) -0.009(7) 0.024(8) 0.006(6)
C17_1 0.084(10) 0.068(6) 0.090(13) 0.006(7) -0.001(9) 0.020(6)
O18_1 0.058(5) 0.095(5) 0.115(9) 0.009(5) 0.023(6) 0.000(4)
C19_1 0.060(7) 0.060(6) 0.098(13) 0.018(6) 0.006(8) 0.010(5)
C20_1 0.066(8) 0.089(8) 0.139(16) 0.006(9) 0.018(10) 0.023(6)
C21_1 0.116(15) 0.151(15) 0.17(2) 0.052(15) -0.015(14) 0.011(12)
C22_1 0.052(9) 0.200(18) 0.21(2) 0.017(16) 0.045(12) 0.042(10)
C23_1 0.081(9) 0.064(6) 0.063(11) 0.006(6) 0.006(8) 0.004(6)
C24_1 0.068(8) 0.052(5) 0.088(11) 0.006(6) 0.003(7) 0.006(5)
C25_1 0.084(9) 0.067(6) 0.068(11) -0.002(6) 0.018(8) 0.004(6)
C26_1 0.091(9) 0.048(5) 0.085(12) 0.000(6) 0.024(9) -0.003(6)
N27_1 0.066(7) 0.074(6) 0.096(10) 0.017(6) 0.000(7) 0.001(5)
C28_1 0.048(7) 0.049(5) 0.085(11) 0.001(6) -0.011(7) 0.011(5)
O29_1 0.079(6) 0.069(5) 0.144(10) 0.020(5) 0.011(6) 0.014(4)
C30_1 0.073(8) 0.071(7) 0.074(10) 0.013(6) 0.027(7) 0.021(6)
N31_1 0.033(5) 0.072(5) 0.084(8) 0.000(5) 0.002(5) 0.009(4)
C32_1 0.038(6) 0.077(6) 0.078(10) -0.008(6) 0.023(6) 0.001(5)
C33_1 0.065(8) 0.057(6) 0.081(11) 0.003(6) 0.011(7) 0.020(5)
C34_1 0.042(7) 0.089(8) 0.094(11) 0.010(7) 0.021(7) 0.014(5)
C35_1 0.068(8) 0.047(5) 0.095(11) -0.003(5) 0.013(7) 0.018(5)
O36_1 0.066(5) 0.096(6) 0.120(9) 0.027(5) 0.011(5) 0.033(4)
C37_1 0.088(9) 0.062(6) 0.092(12) 0.012(7) -0.014(8) 0.026(6)
C38_1 0.070(9) 0.117(10) 0.133(16) 0.030(10) -0.029(9) 0.045(7)
C41_1 0.067(8) 0.063(6) 0.089(11) 0.009(6) 0.026(8) 0.023(5)
C42_1 0.064(8) 0.085(7) 0.046(9) -0.001(6) 0.007(7) -0.014(6)
C43_1 0.042(7) 0.092(8) 0.142(15) 0.007(9) 0.020(8) 0.004(6)
C44_1 0.056(7) 0.070(7) 0.096(12) -0.010(7) -0.001(7) -0.002(5)
N45_1 0.057(6) 0.068(5) 0.078(9) 0.014(5) 0.016(5) -0.003(4)
C46_1 0.053(7) 0.072(7) 0.071(10) 0.001(6) 0.016(7) -0.004(5)
O47_1 0.074(6) 0.070(4) 0.114(8) 0.004(5) 0.025(6) -0.003(4)
C48_1 0.081(9) 0.064(6) 0.056(11) 0.003(6) -0.005(8) 0.026(6)
C49_1 0.060(6) 0.079(5) 0.045(7) -0.006(5) 0.006(5) -0.001(4)
C50_1 0.054(7) 0.058(6) 0.071(11) -0.013(6) 0.002(7) 0.006(5)
C51_1 0.063(8) 0.060(6) 0.088(12) 0.022(6) 0.012(8) 0.021(5)
C52_1 0.107(12) 0.067(7) 0.096(13) 0.029(7) -0.002(10) 0.035(7)
C53_1 0.067(8) 0.061(6) 0.086(12) 0.012(6) 0.004(7) 0.015(5)
C59_1 0.037(6) 0.064(6) 0.085(11) 0.006(6) 0.001(7) 0.017(4)
C60_1 0.064(8) 0.078(7) 0.093(13) 0.011(7) 0.016(8) -0.013(6)
C61_1 0.054(7) 0.080(7) 0.102(14) 0.022(8) 0.010(8) 0.009(6)
C62_1 0.077(9) 0.067(6) 0.111(13) -0.010(7) 0.010(9) 0.004(6)
N63_1 0.047(6) 0.079(6) 0.093(10) -0.004(6) 0.010(6) -0.006(5)
C64_1 0.070(9) 0.061(6) 0.087(12) 0.010(6) 0.026(8) 0.006(5)
O65_1 0.075(6) 0.082(5) 0.120(9) -0.004(5) 0.037(6) -0.001(4)
C66_1 0.090(10) 0.060(6) 0.078(11) 0.006(6) 0.036(8) -0.002(6)
N67_1 0.050(6) 0.076(5) 0.074(9) 0.008(5) 0.007(5) 0.016(5)
C68_1 0.080(9) 0.057(6) 0.047(9) -0.013(5) -0.011(7) 0.015(5)
C69_1 0.097(11) 0.068(7) 0.102(13) -0.002(7) 0.045(10) 0.020(7)
C70_1 0.113(12) 0.069(7) 0.087(14) 0.039(7) 0.016(10) 0.035(7)
C71_1 0.134(13) 0.078(8) 0.057(12) -0.002(7) -0.020(10) 0.005(8)
C77_1 0.072(9) 0.068(7) 0.106(13) -0.015(7) 0.014(8) 0.017(6)
C78_1 0.048(7) 0.093(9) 0.085(12) -0.009(8) -0.004(7) 0.016(6)
C79_1 0.101(12) 0.101(10) 0.074(13) -0.013(8) 0.001(9) 0.022(9)
C80_1 0.098(12) 0.079(8) 0.112(15) 0.018(8) 0.009(10) 0.033(8)
N81_1 0.057(6) 0.074(6) 0.100(9) 0.002(6) 0.026(6) 0.014(5)
C82_1 0.056(8) 0.092(8) 0.100(13) 0.003(8) 0.033(8) 0.017(6)
O83_1 0.055(5) 0.114(6) 0.095(8) 0.004(5) 0.020(5) 0.023(4)
C84_1 0.050(6) 0.070(6) 0.057(9) -0.006(6) 0.009(6) 0.001(5)
N85_1 0.052(6) 0.072(5) 0.073(8) -0.008(5) 0.016(6) 0.005(4)
C86_1 0.051(7) 0.061(6) 0.080(11) -0.002(6) 0.011(7) 0.003(5)
C87_1 0.063(7) 0.069(6) 0.094(11) 0.000(7) 0.030(8) -0.005(6)
C88_1 0.063(8) 0.069(7) 0.139(15) 0.006(8) 0.034(9) 0.001(6)
C89_1 0.049(7) 0.083(8) 0.100(12) -0.007(7) 0.029(8) -0.017(6)
O90_1 0.105(8) 0.094(6) 0.144(10) 0.028(6) 0.058(7) -0.003(5)
C91_1 0.071(10) 0.222(19) 0.109(14) 0.021(13) 0.032(10) -0.044(11)
C95_1 0.061(7) 0.052(5) 0.103(12) 0.013(6) 0.025(8) 0.008(5)
C96_1 0.070(9) 0.082(8) 0.135(15) 0.010(9) 0.033(10) 0.011(7)
C97_1 0.138(16) 0.085(9) 0.147(17) 0.038(9) 0.065(14) 0.043(9)
C98_1 0.084(10) 0.059(6) 0.126(14) 0.015(7) 0.022(9) -0.008(6)
N99_1 0.057(6) 0.068(5) 0.087(9) 0.007(5) 0.020(6) 0.016(4)
C100_1 0.052(7) 0.089(8) 0.087(12) -0.003(8) 0.002(8) 0.022(6)
O101_1 0.074(6) 0.118(7) 0.119(10) 0.035(6) 0.019(6) 0.039(5)
C102_1 0.063(8) 0.062(6) 0.073(11) -0.005(6) 0.011(8) 0.003(5)
N103_1 0.058(6) 0.064(5) 0.073(9) 0.005(5) 0.011(6) 0.010(4)
C104_1 0.059(8) 0.064(6) 0.098(13) 0.001(7) 0.004(8) -0.008(6)
C105_1 0.079(10) 0.090(8) 0.091(13) 0.026(8) 0.027(9) -0.007(7)
C106_1 0.061(8) 0.078(7) 0.100(13) 0.016(8) 0.009(9) -0.011(6)
C107_1 0.041(7) 0.095(8) 0.082(11) 0.003(7) -0.003(7) 0.006(5)
O108_1 0.072(7) 0.175(10) 0.127(11) 0.031(8) 0.018(7) 0.015(6)
C113_1 0.054(7) 0.071(6) 0.085(12) 0.000(7) 0.008(8) -0.002(5)
C114_1 0.129(15) 0.097(9) 0.082(13) 0.027(8) 0.008(11) -0.006(8)
C115_1 0.100(14) 0.107(10) 0.17(2) 0.019(11) 0.077(15) 0.006(9)
C116_1 0.046(8) 0.149(12) 0.122(15) 0.036(11) 0.023(9) 0.009(8)
N117_1 0.094(8) 0.072(5) 0.076(10) 0.014(5) 0.020(7) 0.013(5)
C118_1 0.089(10) 0.068(7) 0.075(13) 0.001(7) -0.001(9) 0.012(7)
O119_1 0.112(8) 0.093(6) 0.089(8) 0.028(6) 0.007(6) 0.014(5)
C120_1 0.092(10) 0.055(6) 0.077(11) 0.013(6) 0.008(8) 0.018(6)
N121_1 0.078(7) 0.079(6) 0.072(9) -0.020(6) 0.008(6) 0.008(5)
C122_1 0.066(9) 0.069(7) 0.122(14) 0.002(7) 0.028(9) 0.001(6)
C123_1 0.048(7) 0.101(9) 0.074(11) -0.007(8) 0.001(7) 0.010(6)
C124_1 0.070(9) 0.092(8) 0.091(13) 0.012(8) 0.012(8) 0.019(7)
C125_1 0.095(10) 0.063(6) 0.069(11) 0.007(6) 0.000(8) 0.026(6)
C131_1 0.071(9) 0.080(8) 0.076(11) -0.006(7) 0.008(8) 0.005(6)
C132_1 0.18(2) 0.090(9) 0.057(12) 0.003(8) 0.031(12) -0.024(11)
C133_1 0.056(8) 0.102(10) 0.101(13) -0.017(9) 0.022(8) -0.006(7)
C134_1 0.084(10) 0.078(7) 0.107(13) 0.014(8) 0.028(9) 0.011(6)
N135_1 0.097(8) 0.050(5) 0.097(10) -0.015(5) 0.017(7) 0.009(5)
C136_1 0.121(14) 0.072(9) 0.074(13) -0.024(8) 0.001(10) 0.026(9)
O137_1 0.161(12) 0.097(7) 0.155(13) 0.035(7) 0.037(10) 0.005(7)
C138_1 0.19(2) 0.047(7) 0.085(16) 0.004(8) 0.001(14) -0.004(10)
N139_1 0.107(10) 0.053(6) 0.143(15) -0.002(7) -0.028(10) 0.011(6)
C142_1 0.22(3) 0.091(11) 0.21(3) 0.108(15) 0.02(2) 0.046(14)
C143_1 0.24(3) 0.081(10) 0.082(16) 0.015(9) 0.025(16) 0.061(13)
C140_1 0.168(18) 0.060(8) 0.14(2) -0.004(10) -0.070(15) 0.050(10)
C141_1 0.128(16) 0.061(8) 0.154(19) 0.016(9) 0.023(14) -0.009(9)
C149_1 0.094(12) 0.086(10) 0.20(2) 0.052(12) -0.023(14) 0.022(8)
C150_1 0.095(15) 0.152(17) 0.34(4) 0.00(2) 0.07(2) 0.021(13)
C151_1 0.16(2) 0.135(17) 0.38(6) 0.09(2) -0.04(3) 0.098(17)
C152_1 0.46(8) 0.14(2) 0.28(6) 0.05(3) -0.27(6) -0.02(3)
N153_1 0.121(11) 0.091(9) 0.125(17) 0.000(9) 0.032(11) 0.025(8)
O154_1 0.52(4) 0.088(9) 0.133(16) -0.015(9) -0.11(2) 0.070(14)
O155_1 0.42(5) 0.24(2) 0.24(3) 0.08(2) -0.10(3) 0.02(2)
C1_2 0.059(8) 0.092(8) 0.120(14) 0.003(8) 0.021(8) 0.017(6)
C2_2 0.095(10) 0.089(8) 0.099(13) 0.026(8) 0.023(9) 0.024(7)
C3_2 0.069(8) 0.073(6) 0.075(10) -0.019(6) 0.028(7) -0.004(5)
C4_2 0.079(10) 0.105(9) 0.117(15) 0.000(9) 0.012(10) -0.005(7)
C5_2 0.053(8) 0.132(12) 0.22(2) 0.021(12) 0.043(11) -0.006(8)
C6_2 0.114(13) 0.114(12) 0.18(2) -0.003(12) 0.052(14) 0.044(10)
C7_2 0.064(7) 0.057(5) 0.079(10) -0.006(6) 0.025(7) -0.005(5)
C8_2 0.097(11) 0.098(9) 0.136(16) 0.023(10) 0.052(11) 0.018(8)
N9_2 0.054(6) 0.072(5) 0.077(8) 0.017(5) -0.002(6) -0.003(4)
C10_2 0.036(6) 0.069(7) 0.103(13) -0.027(7) 0.003(8) 0.010(5)
O11_2 0.049(5) 0.094(5) 0.132(10) 0.014(6) 0.019(6) 0.022(4)
C12_2 0.043(7) 0.064(6) 0.067(11) -0.010(6) -0.004(7) 0.020(5)
N13_2 0.046(5) 0.070(5) 0.077(10) -0.019(6) -0.014(6) 0.010(4)
C14_2 0.079(9) 0.064(6) 0.079(12) -0.004(7) 0.035(9) -0.004(6)
C15_2 0.060(8) 0.079(7) 0.074(11) -0.009(7) 0.025(8) 0.007(6)
C16_2 0.057(8) 0.065(6) 0.083(12) -0.006(6) 0.016(8) 0.006(5)
C17_2 0.063(8) 0.056(5) 0.061(10) -0.003(5) 0.000(7) 0.013(5)
O18_2 0.056(5) 0.085(5) 0.100(8) 0.016(5) 0.007(5) 0.000(4)
C19_2 0.062(8) 0.101(8) 0.085(13) 0.021(8) 0.005(8) 0.024(6)
C20_2 0.067(9) 0.134(11) 0.086(13) -0.020(10) 0.002(9) 0.015(8)
C21_2 0.126(16) 0.22(2) 0.153(19) 0.034(16) 0.080(16) 0.063(15)
C22_2 0.072(10) 0.165(16) 0.18(2) 0.040(14) -0.033(12) 0.055(10)
C23_2 0.067(8) 0.079(7) 0.083(13) 0.003(7) 0.012(8) 0.016(6)
C24_2 0.068(8) 0.072(6) 0.073(11) 0.002(6) -0.004(7) -0.010(6)
C25_2 0.097(11) 0.067(7) 0.148(18) -0.003(9) 0.064(12) -0.010(7)
C26_2 0.064(8) 0.080(8) 0.117(15) 0.034(9) 0.014(9) 0.007(6)
N27_2 0.053(6) 0.078(5) 0.077(9) 0.011(5) -0.017(6) 0.023(4)
C28_2 0.087(9) 0.055(6) 0.071(11) 0.011(6) 0.006(8) 0.010(6)
O29_2 0.105(7) 0.088(6) 0.090(8) 0.014(5) -0.004(6) 0.008(5)
C30_2 0.068(8) 0.081(8) 0.074(11) -0.018(7) -0.001(7) 0.015(6)
N31_2 0.075(7) 0.050(5) 0.087(9) 0.006(5) 0.004(6) 0.016(4)
C32_2 0.063(8) 0.072(7) 0.080(11) -0.013(6) 0.000(7) 0.020(6)
C33_2 0.067(8) 0.063(6) 0.080(11) 0.002(6) -0.003(7) 0.025(5)
C34_2 0.056(7) 0.057(6) 0.108(13) -0.011(6) -0.017(7) 0.022(5)
C35_2 0.076(9) 0.070(6) 0.078(12) 0.020(6) -0.008(7) 0.030(6)
C41_2 0.048(7) 0.070(6) 0.063(10) -0.008(6) 0.003(6) 0.010(5)
C42_2 0.056(8) 0.077(7) 0.122(13) -0.020(7) 0.029(8) 0.013(6)
C43_2 0.072(9) 0.107(9) 0.068(11) -0.018(8) 0.011(8) 0.015(7)
C44_2 0.068(9) 0.091(8) 0.104(14) 0.003(8) 0.010(8) 0.024(7)
N45_2 0.054(6) 0.059(5) 0.082(9) 0.017(5) 0.015(5) 0.007(4)
C46_2 0.052(7) 0.072(6) 0.079(10) 0.001(6) 0.026(7) -0.002(5)
O47_2 0.070(5) 0.078(5) 0.118(9) 0.019(5) 0.023(6) 0.012(4)
C48_2 0.079(8) 0.053(5) 0.053(9) 0.015(5) 0.020(7) 0.003(5)
N49_2 0.064(7) 0.052(4) 0.104(10) -0.005(5) 0.010(6) 0.002(4)
C50_2 0.086(9) 0.045(5) 0.058(10) 0.004(5) -0.001(7) 0.011(5)
C51_2 0.075(9) 0.057(6) 0.108(13) 0.011(7) 0.027(9) 0.007(6)
C52_2 0.070(8) 0.071(6) 0.072(12) 0.008(7) -0.010(8) 0.010(6)
C53_2 0.101(11) 0.049(6) 0.129(15) 0.002(7) 0.048(10) 0.001(6)
O54_2 0.089(7) 0.096(6) 0.135(11) 0.043(6) 0.019(7) 0.026(5)
C55_2 0.127(13) 0.130(11) 0.097(14) 0.059(10) 0.044(12) 0.060(10)
C59_2 0.099(11) 0.059(6) 0.099(15) -0.011(8) 0.041(11) -0.008(7)
C60_2 0.054(8) 0.080(7) 0.113(14) -0.015(8) 0.015(8) 0.005(6)
C61_2 0.066(9) 0.078(7) 0.150(17) 0.022(9) 0.026(11) 0.010(6)
C62_2 0.074(9) 0.097(8) 0.092(12) 0.004(8) 0.006(9) 0.034(7)
N63_2 0.070(7) 0.077(6) 0.079(10) 0.035(6) 0.023(7) 0.007(5)
C64_2 0.100(12) 0.088(8) 0.108(15) -0.016(9) 0.058(12) -0.025(9)
O65_2 0.129(10) 0.117(7) 0.095(9) 0.016(6) 0.022(8) 0.002(6)
C66_2 0.155(16) 0.059(7) 0.065(13) 0.002(7) 0.026(12) 0.004(8)
N67_2 0.110(9) 0.061(5) 0.095(11) 0.005(6) 0.038(8) 0.005(6)
C68_2 0.180(18) 0.074(8) 0.037(11) 0.020(7) -0.003(11) 0.055(10)
C69_2 0.20(2) 0.104(12) 0.106(18) -0.030(13) 0.043(17) -0.058(16)
C70_2 0.27(3) 0.104(12) 0.088(19) 0.057(11) -0.020(18) -0.023(16)
C71_2 0.162(18) 0.104(11) 0.112(19) 0.027(11) 0.034(15) -0.011(11)
C77_2 0.084(10) 0.111(11) 0.066(13) -0.003(9) 0.001(9) 0.000(9)
C78_2 0.152(16) 0.093(10) 0.097(16) 0.006(10) -0.019(12) 0.071(10)
C79_2 0.18(2) 0.126(16) 0.070(16) -0.016(12) -0.035(15) 0.051(15)
C80_2 0.17(2) 0.120(15) 0.11(2) 0.000(12) -0.035(17) 0.072(16)
N81_2 0.096(9) 0.078(6) 0.065(9) 0.002(6) 0.010(7) 0.032(6)
C82_2 0.035(7) 0.123(10) 0.070(11) -0.031(8) 0.004(7) 0.020(7)
O83_2 0.069(7) 0.133(8) 0.130(11) -0.021(7) 0.002(6) 0.033(5)
C84_2 0.093(11) 0.070(7) 0.087(13) -0.024(7) 0.014(9) 0.013(7)
N85_2 0.042(6) 0.088(7) 0.087(10) -0.016(6) -0.018(5) 0.005(5)
C86_2 0.064(8) 0.072(7) 0.093(13) -0.018(7) 0.010(8) 0.012(6)
C87_2 0.072(9) 0.078(8) 0.105(14) 0.000(8) 0.029(9) 0.007(6)
C88_2 0.101(13) 0.074(8) 0.148(19) -0.019(10) 0.037(13) -0.009(8)
C89_2 0.072(9) 0.102(10) 0.094(14) -0.023(9) 0.022(9) -0.012(8)
O90_2 0.093(7) 0.133(8) 0.124(10) -0.004(7) 0.032(7) -0.022(6)
C91_2 0.072(10) 0.130(11) 0.174(19) -0.007(11) 0.046(11) -0.010(8)
C95_2 0.072(10) 0.092(9) 0.134(16) -0.007(10) 0.032(11) -0.007(7)
C96_2 0.100(11) 0.069(7) 0.159(18) 0.031(9) 0.050(12) 0.030(7)
C97_2 0.086(10) 0.089(8) 0.092(12) 0.017(7) 0.016(9) 0.018(7)
C98_2 0.128(15) 0.084(9) 0.129(16) 0.012(9) 0.052(12) 0.004(9)
N99_2 0.085(8) 0.081(6) 0.085(9) -0.015(6) 0.006(7) 0.021(5)
C100_2 0.079(10) 0.092(8) 0.122(15) 0.022(9) 0.041(10) 0.025(8)
O101_2 0.084(6) 0.101(6) 0.103(9) 0.002(6) 0.027(6) 0.031(5)
C102_2 0.076(10) 0.085(8) 0.102(15) -0.003(8) 0.011(10) 0.013(7)
N103_2 0.072(8) 0.105(7) 0.092(11) -0.016(7) 0.028(8) 0.009(6)
C104_2 0.075(10) 0.090(8) 0.071(14) -0.001(8) -0.005(10) 0.018(7)
C105_2 0.112(15) 0.141(12) 0.053(15) 0.008(10) 0.022(12) -0.011(11)
C106_2 0.088(12) 0.26(2) 0.030(14) -0.021(13) 0.021(11) 0.040(14)
C107_2 0.068(9) 0.170(13) 0.079(13) 0.030(10) 0.030(9) 0.051(9)
O108_2 0.058(7) 0.239(13) 0.109(10) 0.038(9) 0.033(7) 0.020(7)
C109_2 0.040(9) 0.33(3) 0.17(2) 0.01(2) 0.034(12) -0.016(14)
C113_2 0.128(16) 0.105(9) 0.074(14) -0.010(9) 0.062(14) -0.016(10)
C114_2 0.112(16) 0.24(2) 0.077(16) -0.020(16) -0.012(13) 0.069(16)
C115_2 0.074(13) 0.22(2) 0.14(2) 0.004(17) 0.034(14) -0.005(14)
C116_2 0.076(14) 0.23(2) 0.16(2) 0.00(2) 0.068(16) -0.026(15)
N117_2 0.057(7) 0.105(7) 0.107(12) 0.013(7) 0.010(7) -0.002(6)
C118_2 0.115(15) 0.087(9) 0.105(16) -0.038(10) 0.047(13) -0.010(9)
O119_2 0.094(8) 0.133(8) 0.145(12) 0.033(8) 0.043(8) -0.015(6)
C120_2 0.053(7) 0.103(9) 0.057(11) -0.027(8) -0.010(7) 0.010(7)
N121_2 0.108(9) 0.074(6) 0.061(9) -0.003(6) 0.013(7) 0.005(6)
C122_2 0.066(9) 0.104(10) 0.059(11) -0.014(8) 0.009(7) -0.012(8)
C123_2 0.144(17) 0.068(8) 0.095(14) -0.025(8) 0.036(12) -0.017(9)
C124_2 0.068(9) 0.088(9) 0.109(14) -0.018(9) 0.011(9) -0.018(7)
C125_2 0.096(11) 0.079(7) 0.088(12) 0.004(7) 0.014(9) -0.002(7)
O126_2 0.077(7) 0.098(6) 0.135(10) 0.020(6) 0.015(6) -0.004(5)
C127_2 0.085(10) 0.077(8) 0.155(17) -0.005(10) -0.006(10) -0.006(7)
C131_2 0.162(19) 0.090(10) 0.109(15) -0.021(9) 0.068(14) -0.030(11)
C132_2 0.160(19) 0.099(10) 0.15(2) -0.016(11) 0.066(16) -0.024(12)
C133_2 0.18(2) 0.122(14) 0.094(16) -0.023(12) 0.055(16) -0.014(14)
C134_2 0.099(11) 0.086(9) 0.095(14) -0.007(9) 0.007(10) 0.006(8)
N135_2 0.096(9) 0.081(7) 0.111(12) -0.035(7) 0.024(8) -0.015(6)
C136_2 0.28(3) 0.030(7) 0.086(16) 0.004(7) -0.024(16) 0.011(10)
O137_2 0.31(2) 0.059(6) 0.136(13) 0.015(7) 0.071(13) -0.002(8)
C138_2 0.099(14) 0.061(9) 0.26(4) -0.034(15) -0.044(17) 0.023(8)
N139_2 0.21(2) 0.081(8) 0.080(12) -0.020(7) 0.035(12) -0.023(10)
C142_2 0.26(3) 0.125(18) 0.12(3) 0.007(15) -0.01(2) 0.038(19)
C143_2 0.27(4) 0.099(12) 0.100(18) 0.008(11) 0.012(19) 0.061(17)
C141_2 0.57(8) 0.050(10) 0.31(5) 0.018(17) 0.20(6) 0.06(2)
C140_2 0.130(17) 0.082(11) 0.15(2) -0.027(11) 0.006(16) 0.039(11)
C149_2 0.132(19) 0.111(13) 0.13(2) -0.061(14) -0.009(18) 0.007(12)
C150_2 0.084(14) 0.17(2) 0.29(4) -0.03(2) -0.056(18) 0.053(13)
C151_2 0.20(3) 0.14(2) 0.38(7) -0.07(3) 0.01(4) 0.03(2)
C152_2 0.24(4) 0.17(3) 0.56(9) -0.20(5) -0.15(5) 0.16(3)
N153_2 0.102(14) 0.41(4) 0.071(16) -0.06(2) -0.044(12) 0.16(2)
O154_2 0.20(2) 0.62(6) 0.18(2) 0.17(3) 0.045(19) 0.20(3)
O155_2 0.26(3) 0.56(6) 0.41(6) 0.32(5) 0.15(3) 0.09(3)
O1_3 0.056(4) 0.058(3) 0.078(6) 0.004(3) -0.008(4) 0.015(3)
O2_3 0.093(6) 0.076(4) 0.024(5) 0.001(3) -0.018(4) 0.043(4)
O3_3 0.079(8) 0.278(19) 0.26(2) 0.068(16) 0.029(10) 0.002(10)

loop_
_atom_type_symbol
_atom_type_description
_atom_type_scat_dispersion_real
_atom_type_scat_dispersion_imag
_atom_type_scat_source
C C 0.0181 0.0091 'International Tables Vol C Tables 4.2.6.8 and 6.1.1.4'
H H 0.0000 0.0000 'International Tables Vol C Tables 4.2.6.8 and 6.1.1.4'
N N 0.0311 0.0180 'International Tables Vol C Tables 4.2.6.8 and 6.1.1.4'
O O 0.0492 0.0322 'International Tables Vol C Tables 4.2.6.8 and 6.1.1.4'

loop_
_geom_angle_atom_site_label_1
_geom_angle_atom_site_label_2
_geom_angle_atom_site_label_3
_geom_angle
C6_1 C1_1 C2_1 113.2(16)
C3_1 C2_1 C1_1 104.7(14)
C4_1 C3_1 C2_1 112.5(13)
C4_1 C3_1 C7_1 115.7(13)
C2_1 C3_1 C7_1 104.7(12)
C3_1 C4_1 C5_1 114.5(14)
C6_1 C5_1 C4_1 113.3(16)
C5_1 C6_1 C1_1 112.1(15)
N9_1 C7_1 C8_1 111.7(10)
N9_1 C7_1 C3_1 105.2(11)
C8_1 C7_1 C3_1 113.2(11)
C10_1 N9_1 C7_1 121.1(13)
O11_1 C10_1 N9_1 126.1(13)
O11_1 C10_1 C12_1 123.5(13)
N9_1 C10_1 C12_1 110.5(13)
N13_1 C12_1 C17_1 127.6(12)
N13_1 C12_1 C10_1 118.4(11)
C17_1 C12_1 C10_1 114.0(14)
C12_1 N13_1 C14_1 113.6(10)
C15_1 C14_1 N13_1 126.3(12)
C15_1 C14_1 C23_1 117.5(11)
N13_1 C14_1 C23_1 116.2(11)
C14_1 C15_1 C16_1 115.9(10)
C14_1 C15_1 C26_1 124.2(13)
C16_1 C15_1 C26_1 119.9(11)
O18_1 C16_1 C15_1 117.7(11)
O18_1 C16_1 C17_1 121.2(14)
C15_1 C16_1 C17_1 121.2(11)
C12_1 C17_1 C16_1 115.4(14)
C16_1 O18_1 C19_1 119.5(10)
O18_1 C19_1 C20_1 109.1(10)
C19_1 C20_1 C21_1 110.5(14)
C19_1 C20_1 C22_1 109.6(12)
C21_1 C20_1 C22_1 111.0(15)
C24_1 C23_1 C14_1 124.0(12)
C24_1 C23_1 N27_1 118.5(13)
C14_1 C23_1 N27_1 117.5(10)
C23_1 C24_1 C25_1 115.2(13)
C26_1 C25_1 C24_1 124.3(11)
C25_1 C26_1 C15_1 114.5(12)
C28_1 N27_1 C23_1 134.8(11)
O29_1 C28_1 N27_1 120.6(10)
O29_1 C28_1 C30_1 122.8(12)
N27_1 C28_1 C30_1 116.4(11)
N31_1 C30_1 C35_1 125.6(11)
N31_1 C30_1 C28_1 114.2(11)
C35_1 C30_1 C28_1 120.2(11)
C30_1 N31_1 C32_1 118.1(10)
N31_1 C32_1 C41_1 120.3(11)
N31_1 C32_1 C33_1 122.0(11)
C41_1 C32_1 C33_1 117.4(9)
C44_1 C33_1 C34_1 122.7(11)
C44_1 C33_1 C32_1 119.9(11)
C34_1 C33_1 C32_1 117.0(10)
O36_1 C34_1 C33_1 116.6(10)
O36_1 C34_1 C35_1 122.7(11)
C33_1 C34_1 C35_1 120.5(11)
C30_1 C35_1 C34_1 116.8(11)
C34_1 O36_1 C37_1 118.6(9)
O36_1 C37_1 C38_1 104.1(11)
C39_1 C38_1 C37_1 109.5(13)
C39_1 C38_1 C40_1 112.7(15)
C37_1 C38_1 C40_1 110.9(12)
C42_1 C41_1 N45_1 126.3(11)
C42_1 C41_1 C32_1 119.3(11)
N45_1 C41_1 C32_1 114.4(9)
C41_1 C42_1 C43_1 122.1(12)
C44_1 C43_1 C42_1 120.4(11)
C43_1 C44_1 C33_1 119.8(12)
C46_1 N45_1 C41_1 130.5(9)
O47_1 C46_1 N45_1 124.7(11)
O47_1 C46_1 C48_1 124.2(12)
N45_1 C46_1 C48_1 111.0(9)
C49_1 C48_1 C53_1 129.5(12)
C49_1 C48_1 C46_1 116.5(11)
C53_1 C48_1 C46_1 113.4(11)
C48_1 C49_1 C50_1 113.5(11)
C49_1 C50_1 C59_1 116.8(12)
C49_1 C50_1 C51_1 124.6(11)
C59_1 C50_1 C51_1 118.4(10)
C62_1 C51_1 C52_1 126.1(13)
C62_1 C51_1 C50_1 120.3(12)
C52_1 C51_1 C50_1 113.5(11)
C53_1 C52_1 O54_1 122.0(13)
C53_1 C52_1 C51_1 123.6(13)
O54_1 C52_1 C51_1 114.4(13)
C52_1 C53_1 C48_1 114.5(12)
C52_1 O54_1 C55_1 119.4(12)
O54_1 C55_1 C56_1 109.6(13)
C58_1 C56_1 C55_1 107.3(17)
C58_1 C56_1 C57_1 118(2)
C55_1 C56_1 C57_1 106.6(19)
N63_1 C59_1 C60_1 128.1(12)
N63_1 C59_1 C50_1 113.0(9)
C60_1 C59_1 C50_1 118.8(13)
C61_1 C60_1 C59_1 121.5(12)
C60_1 C61_1 C62_1 120.6(12)
C51_1 C62_1 C61_1 120.2(15)
C59_1 N63_1 C64_1 129.1(10)
O65_1 C64_1 N63_1 125.5(13)
O65_1 C64_1 C66_1 124.9(12)
N63_1 C64_1 C66_1 109.5(10)
N67_1 C66_1 C71_1 125.5(15)
N67_1 C66_1 C64_1 117.1(11)
C71_1 C66_1 C64_1 117.3(12)
C66_1 N67_1 C68_1 115.5(11)
N67_1 C68_1 C69_1 126.4(12)
N67_1 C68_1 C77_1 118.4(11)
C69_1 C68_1 C77_1 115.2(12)
C68_1 C69_1 C80_1 122.5(13)
C68_1 C69_1 C70_1 113.3(14)
C80_1 C69_1 C70_1 124.1(14)
O72_1 C70_1 C71_1 120.6(14)
O72_1 C70_1 C69_1 115.7(14)
C71_1 C70_1 C69_1 123.4(13)
C70_1 C71_1 C66_1 115.7(15)
C70_1 O72_1 C73_1 122.4(14)
O72_1 C73_1 C74_1 116.3(16)
C76_1 C74_1 C73_1 105(2)
C76_1 C74_1 C75_1 115(2)
C73_1 C74_1 C75_1 109.0(19)
C78_1 C77_1 N81_1 129.4(13)
C78_1 C77_1 C68_1 120.5(13)
N81_1 C77_1 C68_1 109.8(11)
C77_1 C78_1 C79_1 118.9(14)
C80_1 C79_1 C78_1 126.0(15)
C79_1 C80_1 C69_1 116.5(15)
C82_1 N81_1 C77_1 128.6(11)
O83_1 C82_1 N81_1 122.7(14)
O83_1 C82_1 C84_1 121.3(11)
N81_1 C82_1 C84_1 115.7(11)
N85_1 C84_1 C89_1 122.2(12)
N85_1 C84_1 C82_1 118.6(9)
C89_1 C84_1 C82_1 118.5(10)
C86_1 N85_1 C84_1 119.0(9)
N85_1 C86_1 C95_1 118.6(10)
N85_1 C86_1 C87_1 123.2(10)
C95_1 C86_1 C87_1 118.2(12)
C98_1 C87_1 C86_1 120.3(11)
C98_1 C87_1 C88_1 123.5(12)
C86_1 C87_1 C88_1 116.2(13)
C89_1 C88_1 O90_1 128.0(11)
C89_1 C88_1 C87_1 120.4(11)
O90_1 C88_1 C87_1 111.5(13)
C88_1 C89_1 C84_1 119.1(11)
C88_1 O90_1 C91_1 114.4(12)
O90_1 C91_1 C92_1 105.0(15)
C93_1 C92_1 C94_1 103.2(19)
C93_1 C92_1 C91_1 107.8(18)
C94_1 C92_1 C91_1 105.0(17)
C96_1 C95_1 N99_1 124.2(11)
C96_1 C95_1 C86_1 118.7(11)
N99_1 C95_1 C86_1 117.2(12)
C97_1 C96_1 C95_1 121.2(13)
C98_1 C97_1 C96_1 122.0(17)
C97_1 C98_1 C87_1 119.1(13)
C100_1 N99_1 C95_1 128.1(12)
O101_1 C100_1 N99_1 121.3(13)
O101_1 C100_1 C102_1 121.2(11)
N99_1 C100_1 C102_1 117.3(13)
N103_1 C102_1 C107_1 123.3(12)
N103_1 C102_1 C100_1 122.7(11)
C107_1 C102_1 C100_1 113.8(14)
C102_1 N103_1 C104_1 117.1(11)
N103_1 C104_1 C113_1 118.9(11)
N103_1 C104_1 C105_1 124.1(15)
C113_1 C104_1 C105_1 117.0(13)
C116_1 C105_1 C106_1 123.1(14)
C116_1 C105_1 C104_1 120.8(16)
C106_1 C105_1 C104_1 116.0(12)
C107_1 C106_1 O108_1 127.9(15)
C107_1 C106_1 C105_1 118.6(12)
O108_1 C106_1 C105_1 113.4(12)
C106_1 C107_1 C102_1 120.6(14)
C106_1 O108_1 C109_1 113.2(12)
O108_1 C109_1 C110_1 105.3(13)
C111_1 C110_1 C112_1 105(2)
C111_1 C110_1 C109_1 104.6(17)
C112_1 C110_1 C109_1 108.6(18)
C104_1 C113_1 C114_1 123.9(13)
C104_1 C113_1 N117_1 117.7(11)
C114_1 C113_1 N117_1 118.3(14)
C113_1 C114_1 C115_1 115.5(17)
C116_1 C115_1 C114_1 122.1(15)
C115_1 C116_1 C105_1 120.3(14)
C118_1 N117_1 C113_1 129.5(11)
O119_1 C118_1 N117_1 123.4(13)
O119_1 C118_1 C120_1 127.4(14)
N117_1 C118_1 C120_1 109.0(13)
N121_1 C120_1 C125_1 122.9(12)
N121_1 C120_1 C118_1 121.2(12)
C125_1 C120_1 C118_1 115.1(12)
C120_1 N121_1 C122_1 119.2(12)
N121_1 C122_1 C131_1 118.3(13)
N121_1 C122_1 C123_1 118.9(12)
C131_1 C122_1 C123_1 122.5(12)
C124_1 C123_1 C134_1 127.4(13)
C124_1 C123_1 C122_1 117.4(11)
C134_1 C123_1 C122_1 115.2(13)
C125_1 C124_1 C123_1 122.0(13)
C125_1 C124_1 O126_1 125.7(13)
C123_1 C124_1 O126_1 112.2(12)
C124_1 C125_1 C120_1 118.5(12)
C124_1 O126_1 C127_1 115.8(11)
O126_1 C127_1 C128_1 110.6(12)
C129_1 C128_1 C130_1 115.6(18)
C129_1 C128_1 C127_1 110.8(19)
C130_1 C128_1 C127_1 109.9(14)
C122_1 C131_1 C132_1 117.2(14)
C122_1 C131_1 N135_1 116.0(11)
C132_1 C131_1 N135_1 126.8(14)
C133_1 C132_1 C131_1 121.6(15)
C134_1 C133_1 C132_1 118.6(13)
C133_1 C134_1 C123_1 124.7(15)
C136_1 N135_1 C131_1 127.9(13)
O137_1 C136_1 N135_1 125.4(16)
O137_1 C136_1 C138_1 118.9(17)
N135_1 C136_1 C138_1 115.3(16)
N139_1 C138_1 C143_1 117(2)
N139_1 C138_1 C136_1 114.7(17)
C143_1 C138_1 C136_1 128(2)
C138_1 N139_1 C141_1 119.0(16)
C143_1 C142_1 C140_1 112.9(18)
C143_1 C142_1 O144_1 129(3)
C140_1 C142_1 O144_1 118(2)
C142_1 C143_1 C138_1 130(2)
C142_1 O144_1 C145_1 120(2)
O144_1 C145_1 C146_1 125(3)
C148_1 C146_1 C147_1 106(3)
C148_1 C146_1 C145_1 93(3)
C147_1 C146_1 C145_1 104(2)
C142_1 C140_1 C141_1 122.6(15)
C142_1 C140_1 C152_1 117.2(15)
C141_1 C140_1 C152_1 120.0
C140_1 C141_1 C149_1 120.0
C140_1 C141_1 N139_1 118.4(12)
C149_1 C141_1 N139_1 121.6(12)
N153_1 C149_1 C150_1 118.0(11)
N153_1 C149_1 C141_1 122.0(11)
C150_1 C149_1 C141_1 120.0
C149_1 C150_1 C151_1 120.0
C150_1 C151_1 C152_1 120.0
C151_1 C152_1 C140_1 120.0
O154_1 N153_1 O155_1 95(2)
O154_1 N153_1 C149_1 135(2)
O155_1 N153_1 C149_1 130.6(18)
N153_1 O154_1 O155_1 48.9(14)
N153_1 O155_1 O154_1 36.5(14)
C6_2 C1_2 C2_2 107.0(14)
C3_2 C2_2 C1_2 114.4(11)
C2_2 C3_2 C7_2 115.2(10)
C2_2 C3_2 C4_2 109.2(10)
C7_2 C3_2 C4_2 113.4(12)
C3_2 C4_2 C5_2 112.9(15)
C6_2 C5_2 C4_2 108.8(13)
C1_2 C6_2 C5_2 114.9(12)
N9_2 C7_2 C3_2 111.4(11)
N9_2 C7_2 C8_2 111.3(9)
C3_2 C7_2 C8_2 114.9(10)
C10_2 N9_2 C7_2 127.7(12)
O11_2 C10_2 N9_2 119.4(13)
O11_2 C10_2 C12_2 120.6(10)
N9_2 C10_2 C12_2 119.9(14)
N13_2 C12_2 C17_2 120.1(12)
N13_2 C12_2 C10_2 118.9(11)
C17_2 C12_2 C10_2 121.0(14)
C12_2 N13_2 C14_2 119.7(11)
C15_2 C14_2 N13_2 124.7(15)
C15_2 C14_2 C23_2 118.2(11)
N13_2 C14_2 C23_2 117.1(12)
C14_2 C15_2 C26_2 124.9(15)
C14_2 C15_2 C16_2 115.6(12)
C26_2 C15_2 C16_2 119.4(12)
O18_2 C16_2 C17_2 129.5(14)
O18_2 C16_2 C15_2 114.3(11)
C17_2 C16_2 C15_2 116.0(11)
C16_2 C17_2 C12_2 123.4(13)
C16_2 O18_2 C19_2 116.0(10)
O18_2 C19_2 C20_2 110.1(11)
C22_2 C20_2 C19_2 108.9(13)
C22_2 C20_2 C21_2 114.7(16)
C19_2 C20_2 C21_2 109.9(13)
C24_2 C23_2 N27_2 124.1(15)
C24_2 C23_2 C14_2 119.5(12)
N27_2 C23_2 C14_2 116.3(12)
C23_2 C24_2 C25_2 114.3(14)
C26_2 C25_2 C24_2 126.2(13)
C25_2 C26_2 C15_2 116.3(13)
C28_2 N27_2 C23_2 128.3(12)
O29_2 C28_2 N27_2 125.7(12)
O29_2 C28_2 C30_2 119.6(13)
N27_2 C28_2 C30_2 114.4(11)
N31_2 C30_2 C35_2 126.5(12)
N31_2 C30_2 C28_2 113.4(12)
C35_2 C30_2 C28_2 120.1(13)
C32_2 N31_2 C30_2 115.3(11)
N31_2 C32_2 C41_2 119.3(11)
N31_2 C32_2 C33_2 124.0(12)
C41_2 C32_2 C33_2 116.7(11)
C34_2 C33_2 C44_2 126.1(12)
C34_2 C33_2 C32_2 115.3(11)
C44_2 C33_2 C32_2 118.7(12)
C35_2 C34_2 C33_2 121.0(11)
C35_2 C34_2 O36_2 124.7(12)
C33_2 C34_2 O36_2 114.2(11)
C30_2 C35_2 C34_2 117.8(12)
C34_2 O36_2 C37_2 116.1(11)
C38_2 C37_2 O36_2 107.7(13)
C39_2 C38_2 C37_2 116.0(17)
C39_2 C38_2 C40_2 112(2)
C37_2 C38_2 C40_2 112.4(17)
C42_2 C41_2 N45_2 123.8(12)
C42_2 C41_2 C32_2 122.5(12)
N45_2 C41_2 C32_2 113.5(9)
C43_2 C42_2 C41_2 119.3(14)
C42_2 C43_2 C44_2 122.0(13)
C33_2 C44_2 C43_2 120.3(13)
C46_2 N45_2 C41_2 133.4(9)
O47_2 C46_2 N45_2 121.8(10)
O47_2 C46_2 C48_2 124.5(12)
N45_2 C46_2 C48_2 113.7(9)
N49_2 C48_2 C53_2 123.2(12)
N49_2 C48_2 C46_2 119.0(12)
C53_2 C48_2 C46_2 117.8(10)
C48_2 N49_2 C50_2 120.5(12)
N49_2 C50_2 C51_2 123.5(11)
N49_2 C50_2 C59_2 116.5(13)
C51_2 C50_2 C59_2 120.0(13)
C50_2 C51_2 C62_2 121.9(12)
C50_2 C51_2 C52_2 116.8(11)
C62_2 C51_2 C52_2 121.2(14)
O54_2 C52_2 C53_2 125.7(13)
O54_2 C52_2 C51_2 115.7(11)
C53_2 C52_2 C51_2 118.6(13)
C52_2 C53_2 C48_2 117.0(11)
C52_2 O54_2 C55_2 114.9(11)
O54_2 C55_2 C56_2 107.0(12)
C58_2 C56_2 C57_2 109.4(16)
C58_2 C56_2 C55_2 111.6(16)
C57_2 C56_2 C55_2 107.3(14)
N63_2 C59_2 C60_2 125.0(13)
N63_2 C59_2 C50_2 117.1(13)
C60_2 C59_2 C50_2 117.9(17)
C59_2 C60_2 C61_2 120.1(15)
C62_2 C61_2 C60_2 123.5(13)
C61_2 C62_2 C51_2 116.6(15)
C64_2 N63_2 C59_2 129.3(14)
N63_2 C64_2 O65_2 129(2)
N63_2 C64_2 C66_2 113.0(14)
O65_2 C64_2 C66_2 117.6(16)
N67_2 C66_2 C71_2 132(2)
N67_2 C66_2 C64_2 113.5(13)
C71_2 C66_2 C64_2 114.3(18)
C66_2 N67_2 C68_2 117.0(14)
C69_2 C68_2 C77_2 129(2)
C69_2 C68_2 N67_2 117(2)
C77_2 C68_2 N67_2 113.8(13)
C70_2 C69_2 C68_2 122(3)
C70_2 C69_2 C80_2 122(3)
C68_2 C69_2 C80_2 116(2)
C69_2 C70_2 O72_2 117(3)
C69_2 C70_2 C71_2 122.4(17)
O72_2 C70_2 C71_2 121(2)
C66_2 C71_2 C70_2 108.9(19)
C70_2 O72_2 C73_2 117(2)
O72_2 C73_2 C74_2 102(2)
C76_2 C74_2 C75_2 121(3)
C76_2 C74_2 C73_2 100(2)
C75_2 C74_2 C73_2 107(3)
N81_2 C77_2 C68_2 121.1(16)
N81_2 C77_2 C78_2 127.0(16)
C68_2 C77_2 C78_2 111.9(18)
C77_2 C78_2 C79_2 124(2)
C80_2 C79_2 C78_2 124(2)
C79_2 C80_2 C69_2 116(2)
C77_2 N81_2 C82_2 131.5(14)
O83_2 C82_2 N81_2 118.7(16)
O83_2 C82_2 C84_2 127.9(15)
N81_2 C82_2 C84_2 113.3(11)
N85_2 C84_2 C89_2 125.3(16)
N85_2 C84_2 C82_2 116.8(13)
C89_2 C84_2 C82_2 117.9(14)
C84_2 N85_2 C86_2 116.6(12)
N85_2 C86_2 C87_2 123.0(12)
N85_2 C86_2 C95_2 120.6(14)
C87_2 C86_2 C95_2 116.4(15)
C98_2 C87_2 C88_2 121.5(15)
C98_2 C87_2 C86_2 121.6(14)
C88_2 C87_2 C86_2 116.7(16)
O90_2 C88_2 C89_2 124.4(16)
O90_2 C88_2 C87_2 115.9(19)
C89_2 C88_2 C87_2 119.6(15)
C84_2 C89_2 C88_2 118.5(16)
C88_2 O90_2 C91_2 116.2(14)
O90_2 C91_2 C92_2 104.9(15)
C93_2 C92_2 C91_2 113.9(18)
C93_2 C92_2 C94_2 112(2)
C91_2 C92_2 C94_2 102.6(17)
C96_2 C95_2 C86_2 120.0(15)
C96_2 C95_2 N99_2 129.8(14)
C86_2 C95_2 N99_2 109.9(16)
C95_2 C96_2 C97_2 123.4(15)
C96_2 C97_2 C98_2 117.5(16)
C87_2 C98_2 C97_2 120.2(14)
C100_2 N99_2 C95_2 121.1(14)
O101_2 C100_2 N99_2 126.9(14)
O101_2 C100_2 C102_2 123.2(13)
N99_2 C100_2 C102_2 109.8(14)
N103_2 C102_2 C107_2 121.7(14)
N103_2 C102_2 C100_2 121.5(13)
C107_2 C102_2 C100_2 116.0(16)
C104_2 N103_2 C102_2 115.0(13)
N103_2 C104_2 C105_2 131.8(17)
N103_2 C104_2 C113_2 111.7(14)
C105_2 C104_2 C113_2 116.5(17)
C116_2 C105_2 C104_2 124(2)
C116_2 C105_2 C106_2 125(2)
C104_2 C105_2 C106_2 110.9(15)
C107_2 C106_2 O108_2 119(2)
C107_2 C106_2 C105_2 125.0(16)
O108_2 C106_2 C105_2 115.9(19)
C106_2 C107_2 C102_2 115.4(16)
C106_2 O108_2 C109_2 119.2(16)
O108_2 C109_2 C110_2 112(2)
C112_2 C110_2 C109_2 108(3)
C112_2 C110_2 C111_2 115(3)
C109_2 C110_2 C111_2 112(2)
N117_2 C113_2 C114_2 121(2)
N117_2 C113_2 C104_2 119.2(14)
C114_2 C113_2 C104_2 118.8(18)
C113_2 C114_2 C115_2 122(2)
C116_2 C115_2 C114_2 113(2)
C105_2 C116_2 C115_2 124(2)
C118_2 N117_2 C113_2 133.8(16)
O119_2 C118_2 N117_2 124.3(16)
O119_2 C118_2 C120_2 126(2)
N117_2 C118_2 C120_2 109.5(18)
N121_2 C120_2 C125_2 125.5(13)
N121_2 C120_2 C118_2 122.3(15)
C125_2 C120_2 C118_2 112.1(16)
C120_2 N121_2 C122_2 117.7(14)
N121_2 C122_2 C123_2 123.5(15)
N121_2 C122_2 C131_2 115.6(15)
C123_2 C122_2 C131_2 120.7(15)
C124_2 C123_2 C122_2 116.2(15)
C124_2 C123_2 C134_2 122.8(19)
C122_2 C123_2 C134_2 120.5(17)
C123_2 C124_2 C125_2 123.2(16)
C123_2 C124_2 O126_2 115.1(13)
C125_2 C124_2 O126_2 121.5(15)
C124_2 C125_2 C120_2 113.5(14)
C127_2 O126_2 C124_2 117.1(11)
O126_2 C127_2 C128_2 104.9(13)
C127_2 C128_2 C130_2 114.5(18)
C127_2 C128_2 C129_2 110.9(14)
C130_2 C128_2 C129_2 109.6(16)
C132_2 C131_2 N135_2 125(2)
C132_2 C131_2 C122_2 117(2)
N135_2 C131_2 C122_2 118.0(14)
C131_2 C132_2 C133_2 122(2)
C134_2 C133_2 C132_2 119.6(19)
C133_2 C134_2 C123_2 120.4(19)
C136_2 N135_2 C131_2 126.1(18)
O137_2 C136_2 N135_2 131(3)
O137_2 C136_2 C138_2 127(2)
N135_2 C136_2 C138_2 101(2)
N139_2 C138_2 C143_2 131(2)
N139_2 C138_2 C136_2 129(2)
C143_2 C138_2 C136_2 100(3)
C138_2 N139_2 C140_2 114(2)
C141_2 C142_2 O144_2 105(3)
C141_2 C142_2 C143_2 129(3)
O144_2 C142_2 C143_2 126(2)
C138_2 C143_2 C142_2 104(2)
C145_2 O144_2 C142_2 108(2)
O144_2 C145_2 C146_2 135(3)
C147_2 C146_2 C145_2 104(3)
C147_2 C146_2 C148_2 129(8)
C145_2 C146_2 C148_2 98(3)
C142_2 C141_2 C140_2 115(2)
C142_2 C141_2 C152_2 124(2)
C140_2 C141_2 C152_2 120.0
N139_2 C140_2 C149_2 112.3(17)
N139_2 C140_2 C141_2 127.7(17)
C149_2 C140_2 C141_2 120.0
C140_2 C149_2 C150_2 120.0
C140_2 C149_2 N153_2 132.8(16)
C150_2 C149_2 N153_2 107.0(16)
C149_2 C150_2 C151_2 120.0
C150_2 C151_2 C152_2 120.0
C151_2 C152_2 C141_2 120.0
O155_2 N153_2 O154_2 116(4)
O155_2 N153_2 C149_2 137(3)
O154_2 N153_2 C149_2 105(4)

loop_
_geom_bond_atom_site_label_1
_geom_bond_atom_site_label_2
_geom_bond_distance
C1_1 C6_1 1.48(3)
C1_1 C2_1 1.63(3)
C2_1 C3_1 1.59(2)
C3_1 C4_1 1.48(2)
C3_1 C7_1 1.61(2)
C4_1 C5_1 1.53(2)
C5_1 C6_1 1.48(2)
C7_1 N9_1 1.463(16)
C7_1 C8_1 1.529(17)
N9_1 C10_1 1.377(17)
C10_1 O11_1 1.160(15)
C10_1 C12_1 1.584(19)
C12_1 N13_1 1.315(17)
C12_1 C17_1 1.398(19)
N13_1 C14_1 1.402(15)
C14_1 C15_1 1.372(15)
C14_1 C23_1 1.438(18)
C15_1 C16_1 1.405(18)
C15_1 C26_1 1.421(16)
C16_1 O18_1 1.389(14)
C16_1 C17_1 1.415(19)
O18_1 C19_1 1.423(15)
C19_1 C20_1 1.507(16)
C20_1 C21_1 1.52(2)
C20_1 C22_1 1.54(2)
C23_1 C24_1 1.351(17)
C23_1 N27_1 1.477(17)
C24_1 C25_1 1.465(18)
C25_1 C26_1 1.412(19)
N27_1 C28_1 1.294(15)
C28_1 O29_1 1.266(15)
C28_1 C30_1 1.463(16)
C30_1 N31_1 1.334(15)
C30_1 C35_1 1.372(18)
N31_1 C32_1 1.371(13)
C32_1 C41_1 1.424(17)
C32_1 C33_1 1.444(17)
C33_1 C44_1 1.391(16)
C33_1 C34_1 1.396(17)
C34_1 O36_1 1.358(15)
C34_1 C35_1 1.437(16)
O36_1 C37_1 1.445(14)
C37_1 C38_1 1.541(17)
C38_1 C39_1 1.52(2)
C38_1 C40_1 1.59(2)
C41_1 C42_1 1.354(15)
C41_1 N45_1 1.387(16)
C42_1 C43_1 1.392(19)
C43_1 C44_1 1.37(2)
N45_1 C46_1 1.351(16)
C46_1 O47_1 1.201(13)
C46_1 C48_1 1.592(17)
C48_1 C49_1 1.315(15)
C48_1 C53_1 1.374(17)
C49_1 C50_1 1.370(14)
C50_1 C59_1 1.404(17)
C50_1 C51_1 1.440(18)
C51_1 C62_1 1.367(18)
C51_1 C52_1 1.404(19)
C52_1 C53_1 1.371(18)
C52_1 O54_1 1.384(15)
O54_1 C55_1 1.466(17)
C55_1 C56_1 1.53(2)
C56_1 C58_1 1.41(2)
C56_1 C57_1 1.54(3)
C59_1 N63_1 1.389(16)
C59_1 C60_1 1.397(17)
C60_1 C61_1 1.362(19)
C61_1 C62_1 1.381(19)
N63_1 C64_1 1.404(18)
C64_1 O65_1 1.175(13)
C64_1 C66_1 1.55(2)
C66_1 N67_1 1.258(14)
C66_1 C71_1 1.46(2)
N67_1 C68_1 1.393(16)
C68_1 C69_1 1.394(19)
C68_1 C77_1 1.516(18)
C69_1 C80_1 1.40(2)
C69_1 C70_1 1.41(2)
C70_1 O72_1 1.334(14)
C70_1 C71_1 1.35(2)
O72_1 C73_1 1.429(18)
C73_1 C74_1 1.50(2)
C74_1 C76_1 1.44(3)
C74_1 C75_1 1.51(2)
C77_1 C78_1 1.279(19)
C77_1 N81_1 1.428(18)
C78_1 C79_1 1.41(2)
C79_1 C80_1 1.31(2)
N81_1 C82_1 1.314(15)
C82_1 O83_1 1.269(15)
C82_1 C84_1 1.442(18)
C84_1 N85_1 1.374(14)
C84_1 C89_1 1.419(16)
N85_1 C86_1 1.354(16)
C86_1 C95_1 1.391(16)
C86_1 C87_1 1.427(16)
C87_1 C98_1 1.39(2)
C87_1 C88_1 1.459(18)
C88_1 C89_1 1.37(2)
C88_1 O90_1 1.390(16)
O90_1 C91_1 1.420(18)
C91_1 C92_1 1.59(2)
C92_1 C93_1 1.51(3)
C92_1 C94_1 1.55(3)
C95_1 C96_1 1.39(2)
C95_1 N99_1 1.390(15)
C96_1 C97_1 1.36(2)
C97_1 C98_1 1.33(2)
N99_1 C100_1 1.385(14)
C100_1 O101_1 1.234(16)
C100_1 C102_1 1.45(2)
C102_1 N103_1 1.285(16)
C102_1 C107_1 1.422(17)
N103_1 C104_1 1.365(17)
C104_1 C113_1 1.376(19)
C104_1 C105_1 1.429(18)
C105_1 C116_1 1.37(2)
C105_1 C106_1 1.41(2)
C106_1 C107_1 1.350(19)
C106_1 O108_1 1.377(15)
O108_1 C109_1 1.51(2)
C109_1 C110_1 1.56(2)
C110_1 C111_1 1.51(3)
C110_1 C112_1 1.54(3)
C113_1 C114_1 1.41(2)
C113_1 N117_1 1.467(16)
C114_1 C115_1 1.42(2)
C115_1 C116_1 1.37(2)
N117_1 C118_1 1.424(19)
C118_1 O119_1 1.189(16)
C118_1 C120_1 1.455(19)
C120_1 N121_1 1.304(16)
C120_1 C125_1 1.421(18)
N121_1 C122_1 1.387(15)
C122_1 C131_1 1.40(2)
C122_1 C123_1 1.46(2)
C123_1 C124_1 1.37(2)
C123_1 C134_1 1.375(18)
C124_1 C125_1 1.325(18)
C124_1 O126_1 1.396(16)
O126_1 C127_1 1.408(16)
C127_1 C128_1 1.55(2)
C128_1 C129_1 1.41(2)
C128_1 C130_1 1.51(2)
C131_1 C132_1 1.41(2)
C131_1 N135_1 1.452(18)
C132_1 C133_1 1.40(3)
C133_1 C134_1 1.38(2)
N135_1 C136_1 1.32(2)
C136_1 O137_1 1.30(2)
C136_1 C138_1 1.47(3)
C138_1 N139_1 1.33(2)
C138_1 C143_1 1.33(3)
N139_1 C141_1 1.388(16)
C142_1 C143_1 1.31(3)
C142_1 C140_1 1.35(3)
C142_1 O144_1 1.36(2)
O144_1 C145_1 1.48(3)
C145_1 C146_1 1.54(3)
C146_1 C148_1 1.44(3)
C146_1 C147_1 1.53(3)
C140_1 C141_1 1.3900
C140_1 C152_1 1.3900
C141_1 C149_1 1.3900
C149_1 N153_1 1.35(2)
C149_1 C150_1 1.3900
C150_1 C151_1 1.3900
C151_1 C152_1 1.3900
N153_1 O154_1 1.015(18)
N153_1 O155_1 1.28(3)
O154_1 O155_1 1.70(4)
C1_2 C6_2 1.52(2)
C1_2 C2_2 1.57(2)
C2_2 C3_2 1.474(17)
C3_2 C7_2 1.472(18)
C3_2 C4_2 1.523(19)
C4_2 C5_2 1.59(2)
C5_2 C6_2 1.51(2)
C7_2 N9_2 1.461(14)
C7_2 C8_2 1.50(2)
N9_2 C10_2 1.349(14)
C10_2 O11_2 1.305(17)
C10_2 C12_2 1.424(19)
C12_2 N13_2 1.294(15)
C12_2 C17_2 1.377(16)
N13_2 C14_2 1.374(16)
C14_2 C15_2 1.347(18)
C14_2 C23_2 1.48(2)
C15_2 C26_2 1.376(18)
C15_2 C16_2 1.49(2)
C16_2 O18_2 1.338(13)
C16_2 C17_2 1.361(17)
O18_2 C19_2 1.465(15)
C19_2 C20_2 1.512(17)
C20_2 C22_2 1.50(2)
C20_2 C21_2 1.54(2)
C23_2 C24_2 1.370(18)
C23_2 N27_2 1.391(16)
C24_2 C25_2 1.50(2)
C25_2 C26_2 1.29(2)
N27_2 C28_2 1.326(16)
C28_2 O29_2 1.223(14)
C28_2 C30_2 1.531(18)
C30_2 N31_2 1.349(17)
C30_2 C35_2 1.370(18)
N31_2 C32_2 1.310(15)
C32_2 C41_2 1.412(18)
C32_2 C33_2 1.487(18)
C33_2 C34_2 1.382(18)
C33_2 C44_2 1.388(18)
C34_2 C35_2 1.367(17)
C34_2 O36_2 1.379(15)
O36_2 C37_2 1.505(17)
C37_2 C38_2 1.50(2)
C38_2 C39_2 1.46(2)
C38_2 C40_2 1.51(2)
C41_2 C42_2 1.374(16)
C41_2 N45_2 1.388(15)
C42_2 C43_2 1.37(2)
C43_2 C44_2 1.40(2)
N45_2 C46_2 1.384(16)
C46_2 O47_2 1.233(13)
C46_2 C48_2 1.456(17)
C48_2 N49_2 1.288(14)
C48_2 C53_2 1.43(2)
N49_2 C50_2 1.359(15)
C50_2 C51_2 1.368(18)
C50_2 C59_2 1.468(19)
C51_2 C62_2 1.451(18)
C51_2 C52_2 1.469(19)
C52_2 O54_2 1.402(15)
C52_2 C53_2 1.414(19)
O54_2 C55_2 1.401(16)
C55_2 C56_2 1.54(2)
C56_2 C58_2 1.44(2)
C56_2 C57_2 1.48(2)
C59_2 N63_2 1.377(19)
C59_2 C60_2 1.37(2)
C60_2 C61_2 1.43(2)
C61_2 C62_2 1.35(2)
N63_2 C64_2 1.229(19)
C64_2 O65_2 1.243(17)
C64_2 C66_2 1.60(3)
C66_2 N67_2 1.284(19)
C66_2 C71_2 1.36(2)
N67_2 C68_2 1.48(2)
C68_2 C69_2 1.36(3)
C68_2 C77_2 1.38(2)
C69_2 C70_2 1.35(3)
C69_2 C80_2 1.52(3)
C70_2 O72_2 1.37(2)
C70_2 C71_2 1.52(3)
O72_2 C73_2 1.44(3)
C73_2 C74_2 1.61(3)
C74_2 C76_2 1.46(3)
C74_2 C75_2 1.49(3)
C77_2 N81_2 1.31(2)
C77_2 C78_2 1.39(2)
C78_2 C79_2 1.40(3)
C79_2 C80_2 1.31(3)
N81_2 C82_2 1.364(17)
C82_2 O83_2 1.180(15)
C82_2 C84_2 1.50(2)
C84_2 N85_2 1.347(17)
C84_2 C89_2 1.37(2)
N85_2 C86_2 1.348(18)
C86_2 C87_2 1.428(19)
C86_2 C95_2 1.43(2)
C87_2 C98_2 1.36(2)
C87_2 C88_2 1.42(2)
C88_2 O90_2 1.343(19)
C88_2 C89_2 1.37(2)
O90_2 C91_2 1.507(18)
C91_2 C92_2 1.54(2)
C92_2 C93_2 1.49(2)
C92_2 C94_2 1.59(3)
C95_2 C96_2 1.35(2)
C95_2 N99_2 1.45(2)
C96_2 C97_2 1.37(2)
C97_2 C98_2 1.43(2)
N99_2 C100_2 1.425(18)
C100_2 O101_2 1.202(18)
C100_2 C102_2 1.51(2)
C102_2 N103_2 1.41(2)
C102_2 C107_2 1.48(2)
N103_2 C104_2 1.297(19)
C104_2 C105_2 1.40(2)
C104_2 C113_2 1.45(2)
C105_2 C116_2 1.32(3)
C105_2 C106_2 1.45(3)
C106_2 C107_2 1.37(3)
C106_2 O108_2 1.389(19)
O108_2 C109_2 1.41(2)
C109_2 C110_2 1.49(2)
C110_2 C112_2 1.46(3)
C110_2 C111_2 1.51(3)
C113_2 N117_2 1.37(2)
C113_2 C114_2 1.38(3)
C114_2 C115_2 1.47(3)
C115_2 C116_2 1.40(3)
N117_2 C118_2 1.36(2)
C118_2 O119_2 1.23(2)
C118_2 C120_2 1.55(2)
C120_2 N121_2 1.239(18)
C120_2 C125_2 1.46(2)
N121_2 C122_2 1.369(17)
C122_2 C123_2 1.40(2)
C122_2 C131_2 1.48(3)
C123_2 C124_2 1.34(2)
C123_2 C134_2 1.43(2)
C124_2 C125_2 1.393(19)
C124_2 O126_2 1.426(17)
O126_2 C127_2 1.398(18)
C127_2 C128_2 1.48(2)
C128_2 C130_2 1.49(2)
C128_2 C129_2 1.56(2)
C131_2 C132_2 1.33(2)
C131_2 N135_2 1.39(3)
C132_2 C133_2 1.53(3)
C133_2 C134_2 1.32(3)
N135_2 C136_2 1.35(2)
C136_2 O137_2 1.10(2)
C136_2 C138_2 1.66(4)
C138_2 N139_2 1.26(4)
C138_2 C143_2 1.49(4)
N139_2 C140_2 1.34(2)
C142_2 C141_2 1.21(3)
C142_2 O144_2 1.46(3)
C142_2 C143_2 1.54(3)
O144_2 C145_2 1.38(3)
C145_2 C146_2 1.59(4)
C146_2 C147_2 1.56(4)
C146_2 C148_2 1.58(4)
C141_2 C140_2 1.3900
C141_2 C152_2 1.3900
C140_2 C149_2 1.3900
C149_2 C150_2 1.3900
C149_2 N153_2 1.57(4)
C150_2 C151_2 1.3900
C151_2 C152_2 1.3900
N153_2 O155_2 0.97(5)
N153_2 O154_2 1.24(4)
